data_7134208
loop_
_publ_author_name
'Harrowven, David'
'Pearce, James'
'Hodgson, Jack'
'Folgueiras-Amador, Ana'
'Fish, Johanna'
'Carroll, Robert Christopher'
'Coles, Simon'
'Parsons, Philip'
'Brown, Richard'

_publ_section_title
;
 The Electrosynthesis of Highly Encumbered Biaryls from Aryl o-Iodobenzyl
 Ethers by a Radical to Polar Crossover Sequence.
;
_journal_name_full 'Chemical Communications'
_journal_paper_doi 10.1039/D4CC06061J
_journal_year 2025
_chemical_formula_moiety 'C36 H24 I6 N12 Zn3, 0.836(C16 H18 O3), 0.17(C6 H12)'
_chemical_formula_sum 'C50.41 H41.1 I6 N12 O2.51 Zn3'
_chemical_formula_weight 1812.58
_chemical_name_common 'BBA-(1-Me)-8,12-OMe (absorbed in crystalline sponge)'
_chemical_name_systematic '(2',6'-dimethoxy-4-methyl-[1,1'-biphenyl]-2-yl)methanol absored in crystalline sponge'
_space_group_crystal_system monoclinic
_space_group_IT_number 15
_space_group_name_Hall '-C 2yc'
_space_group_name_H-M_alt 'C 1 2/c 1'
_atom_sites_solution_hydrogens geom
_atom_sites_solution_primary dual
_audit_creation_date 2024-05-30
_audit_creation_method
;
Olex2 1.5-alpha
(compiled 2024.02.16 svn.r378c4104 for OlexSys, GUI svn.r6928)
;
_audit_update_record
;
2024-05-31 deposited with the CCDC.	2025-01-31 downloaded from the CCDC.
;
_cell_angle_alpha 90
_cell_angle_beta 101.865(5)
_cell_angle_gamma 90
_cell_formula_units_Z 8
_cell_length_a 34.3966(12)
_cell_length_b 14.9997(4)
_cell_length_c 31.701(2)
_cell_measurement_reflns_used 12591
_cell_measurement_temperature 100.00(10)
_cell_measurement_theta_max 68.4140
_cell_measurement_theta_min 2.5540
_cell_volume 16006.3(13)
_computing_cell_refinement 'CrysAlisPro 1.171.42.72a (Rigaku OD, 2022)'
_computing_data_collection 'CrysAlisPro 1.171.42.72a (Rigaku OD, 2022)'
_computing_data_reduction 'CrysAlisPro 1.171.42.72a (Rigaku OD, 2022)'
_computing_molecular_graphics 'Olex2 1.5-alpha (Dolomanov et al., 2009)'
_computing_publication_material 'Olex2 1.5-alpha (Dolomanov et al., 2009)'
_computing_structure_refinement 'SHELXL 2016/6 (Sheldrick, 2015)'
_computing_structure_solution 'SHELXT 2014/5 (Sheldrick, 2014)'
_diffrn_ambient_environment N~2~
_diffrn_ambient_temperature 100.00(10)
_diffrn_detector 'hybrid pixel array detector'
_diffrn_detector_area_resol_mean 10
_diffrn_detector_dtime 0.000
_diffrn_detector_type 'Rigaku, HyPix Arc-100'
_diffrn_measured_fraction_theta_full 0.993
_diffrn_measured_fraction_theta_max 0.991
_diffrn_measurement_details
;
List of Runs (angles in degrees, time in seconds):

  # Type    Start    End  Width  t~exp~   \w     \q     \k     \f   Frames
#--------------------------------------------------------------------------
  1  \w     17.00  43.00   0.50    1.50    --   83.47 -37.00-120.00   52
  2  \w     28.00 134.00   0.50    1.50    --   83.47   0.00 -60.00  212
  3  \w     14.00  40.00   0.50    1.50    --   83.47 -37.00 -30.00   52
  4  \w     16.00  65.00   0.50    1.50    --   83.47 -57.00-120.00   98
  5  \w     36.00  95.00   0.50    1.50    --   83.47-125.00   0.00  118
  6  \w     19.00  44.00   0.50    1.50    --   83.47 -37.00 120.00   50
  7  \w     39.00 100.00   0.50    1.50    --   83.47 -77.00-150.00  122
  8  \w     17.00  43.00   0.50    1.50    --   83.47 -57.00-150.00   52
  9  \w     36.00  61.00   0.50    1.50    --   83.47 -57.00 -30.00   50
 10  \w     15.00  40.00   0.50    1.50    --   83.47 -37.00-180.00   50
 11  \w     12.00  41.00   0.50    1.50    --   83.47 -37.00  60.00   58
 12  \w     12.00  44.00   0.50    1.50    --   83.47 -37.00 -90.00   64
 13  \w     16.00  44.00   0.50    1.50    --   83.47 -37.00   0.00   56
 14  \w     87.00 133.00   0.50    1.50    --   83.47  92.00 -55.00   92
 15  \w     24.00  82.00   0.50    1.50    --   83.47 -92.00-167.00  116
 16  \w    -76.00 -36.00   0.50    1.50    --  -79.37  92.00 -55.00   80
 17  \w   -114.00 -88.00   0.50    1.50    --  -79.37 -92.00-167.00   52
 18  \w    -38.00  -8.00   0.50    1.50    --  -79.37  37.00 -90.00   60
 19  \w    -34.00  -8.00   0.50    1.50    --  -79.37  37.00 150.00   52
 20  \w    -39.00 -11.00   0.50    1.50    --  -79.37  37.00 -60.00   56
 21  \w    -38.00 -13.00   0.50    0.50    --  -55.01  92.00 -55.00   50
 22  \w    -39.00   3.00   0.50    0.50    --  -55.01  37.00 120.00   84
 23  \w    -24.00   1.00   0.50    0.50    --  -55.01  19.00-180.00   50
 24  \w     -3.00  75.00   0.50    0.50    --   51.26 -92.00-167.00  156
 25  \w    -19.00  27.00   0.50    0.50    --   51.26 -19.00 -90.00   92
 26  \w    -10.00  16.00   0.50    0.50    --   51.26 -19.00  60.00   52
;
_diffrn_measurement_device 'four-circle diffractometer'
_diffrn_measurement_device_details 'Rigaku, UG2 \k goniometer'
_diffrn_measurement_device_type
'Rigaku 007HF diffractometer equipped with Arc)Sec VHF Varimax confocal mirrors and a UG2 goniometer and HyPix Arc-100 detector'
_diffrn_measurement_method 'profile data from \w-scans'
_diffrn_measurement_specimen_support 'MiTeGen loops'
_diffrn_orient_matrix_type 'CrysAlisPro convention (1999,Acta A55,543-557)'
_diffrn_orient_matrix_UB_11 -0.0060643000
_diffrn_orient_matrix_UB_12 -0.0349157000
_diffrn_orient_matrix_UB_13 0.0438590000
_diffrn_orient_matrix_UB_21 -0.0167400000
_diffrn_orient_matrix_UB_22 -0.0879532000
_diffrn_orient_matrix_UB_23 -0.0215063000
_diffrn_orient_matrix_UB_31 0.0421690000
_diffrn_orient_matrix_UB_32 -0.0399421000
_diffrn_orient_matrix_UB_33 0.0088717000
_diffrn_radiation_collimation 0.3
_diffrn_radiation_monochromator 'Arc)Sec VHF Varimax focusing mirrors'
_diffrn_radiation_probe x-ray
_diffrn_radiation_type 'Cu K\a'
_diffrn_radiation_wavelength 1.54184
_diffrn_reflns_av_R_equivalents 0.0348
_diffrn_reflns_av_unetI/netI 0.0263
_diffrn_reflns_Laue_measured_fraction_full 0.993
_diffrn_reflns_Laue_measured_fraction_max 0.991
_diffrn_reflns_limit_h_max 41
_diffrn_reflns_limit_h_min -28
_diffrn_reflns_limit_k_max 16
_diffrn_reflns_limit_k_min -18
_diffrn_reflns_limit_l_max 37
_diffrn_reflns_limit_l_min -38
_diffrn_reflns_number 59435
_diffrn_reflns_point_group_measured_fraction_full 0.993
_diffrn_reflns_point_group_measured_fraction_max 0.991
_diffrn_reflns_theta_full 67.684
_diffrn_reflns_theta_max 68.248
_diffrn_reflns_theta_min 2.625
_diffrn_source 'Rotating anode'
_diffrn_source_current 30.0
_diffrn_source_power 1.2
_diffrn_source_target Cu
_diffrn_source_type 'Rigaku 007 HF'
_diffrn_source_voltage 40.0
_exptl_absorpt_coefficient_mu 19.516
_exptl_absorpt_correction_T_max 0.282
_exptl_absorpt_correction_T_min 0.108
_exptl_absorpt_correction_type analytical
_exptl_absorpt_process_details
;
CrysAlisPro 1.171.42.72a (Rigaku Oxford Diffraction, 2022)
Analytical numeric absorption correction using a multifaceted crystal
model based on expressions derived by R.C. Clark & J.S. Reid.
(Clark, R. C. & Reid, J. S. (1995). Acta Cryst. A51, 887-897)
Empirical absorption correction using spherical harmonics,
implemented in SCALE3 ABSPACK scaling algorithm.
;
_exptl_crystal_colour colourless
_exptl_crystal_colour_primary colourless
_exptl_crystal_density_diffrn 1.504
_exptl_crystal_description block
_exptl_crystal_F_000 6845
_exptl_crystal_size_max 0.17
_exptl_crystal_size_mid 0.16
_exptl_crystal_size_min 0.1
_refine_diff_density_max 0.872
_refine_diff_density_min -1.118
_refine_diff_density_rms 0.174
_refine_ls_extinction_method none
_refine_ls_goodness_of_fit_ref 1.071
_refine_ls_hydrogen_treatment constr
_refine_ls_matrix_type full
_refine_ls_number_parameters 1104
_refine_ls_number_reflns 14515
_refine_ls_number_restraints 1058
_refine_ls_restrained_S_all 1.043
_refine_ls_R_factor_all 0.1386
_refine_ls_R_factor_gt 0.1124
_refine_ls_shift/su_max 0.001
_refine_ls_shift/su_mean 0.000
_refine_ls_structure_factor_coef Fsqd
_refine_ls_weighting_details 'w=1/[\s^2^(Fo^2^)+(0.1416P)^2^+287.1909P] where P=(Fo^2^+2Fc^2^)/3'
_refine_ls_weighting_scheme calc
_refine_ls_wR_factor_gt 0.3185
_refine_ls_wR_factor_ref 0.3370
_reflns_Friedel_coverage 0.000
_reflns_number_gt 9896
_reflns_number_total 14515
_reflns_threshold_expression 'I > 2\s(I)'
_cod_data_source_file d4cc06061j2.cif
_cod_data_source_block BBA_1_Me_8_12_OMe_CrystallineSponge
_cod_original_cell_volume 16006.1(14)
_cod_original_formula_sum 'C50.41 H41.10 I6 N12 O2.51 Zn3'
_cod_database_code 7134208
_shelx_shelxl_version_number 2016/6
_chemical_oxdiff_formula '(Zn3 I6 N12 H24 C36) (C16 H18 O3)2 (C6 H12)2'
_chemical_oxdiff_usercomment JP-9444-42
_shelx_space_group_comment
;
The symmetry employed for this shelxl refinement is uniquely defined
by the following loop, which should always be used as a source of
symmetry information in preference to the above space-group names.
They are only intended as comments.
;
_shelx_estimated_absorpt_t_max 0.246
_shelx_estimated_absorpt_t_min 0.136
_olex2_refinement_description
;
1. Fixed Uiso
 At 1.2 times of:
  All C(H) groups, All C(H,H) groups
 At 1.5 times of:
  All C(H,H,H) groups, All O(H) groups
2. Restrained distances
 C13B-C5B = C16B-C1B
 1.51 with sigma of 0.02
 C4B-C7B
 1.5 with sigma of 0.01
 O3B-C12B = O2B-C8B
 1.38 with sigma of 0.02
 O3B-C15B = O2B-C14B
 1.43 with sigma of 0.02
 O1B-C13B
 1.43 with sigma of 0.01
 C9A-C8A = C10A-C9A = C10A-C11A = C12A-C11A = C12A-C7A = C7A-C8A
 1.39 with sigma of 0.02
 C805-C804 = C805-C806 = C804-C803 = C803-C802 = C802-C801 = C801-C806
 1.54 with sigma of 0.02
 O1A-C13A
 1.43 with sigma of 0.02
 O3A-C15A = O2A-C14A
 1.43 with sigma of 0.02
 C2B-C16B = C6B-C16B
 2.5 with sigma of 0.04
 C11B-O3B
 2.45 with sigma of 0.04
 C12B-C15B
 2.4 with sigma of 0.04
 C10A-C8A = C9A-C7A
 2.4 with sigma of 0.04
 C805-C803 = C805-C801 = C804-C802 = C803-C801 = C802-C806
 2.54 with sigma of 0.04
 C5A-C4A \\sim C6A-C5A \\sim C6A-C1A \\sim C1A-C2A \\sim C3A-C2A \\sim C3A-C4A
 with sigma of 0.02
 C1A-C3A \\sim C2A-C4A \\sim C3A-C5A \\sim C4A-C6A \\sim C5A-C1A \\sim C6A-C2A
 with sigma of 0.04
 O3A-C12A \\sim O2A-C8A
 with sigma of 0.02
 C4A-C7A \\sim C5A-C13A \\sim C1A-C16A
 with sigma of 0.02
 C805-C804 \\sim C804-C803 \\sim C803-C802 \\sim C802-C801 \\sim C801-C806
\\sim C806-C805
 with sigma of 0.02
 C805-C801 \\sim C803-C801 \\sim C804-C806 \\sim C804-C802 \\sim C802-C806
\\sim C805-C803
 with sigma of 0.04
 I306-Zn33 \\sim I406-Zn43
 with sigma of 0.02
 I305-Zn33 \\sim I405-Zn43
 with sigma of 0.02
 Zn33-N307 \\sim Zn43-N307
 with sigma of 0.02
 Zn33-N306 \\sim Zn43-N306
 with sigma of 0.02
 I306-I305 \\sim I406-I405
 with sigma of 0.04
 I306-N307 \\sim I406-N307
 with sigma of 0.04
 I306-N306 \\sim I406-N306
 with sigma of 0.04
 I305-N307 \\sim I405-N307
 with sigma of 0.04
 I305-N306 \\sim I405-N306
 with sigma of 0.04
 I402-Zn41 \\sim I302-Zn31
 with sigma of 0.02
 I401-Zn41 \\sim I301-Zn31
 with sigma of 0.02
 Zn41-N301 \\sim Zn31-N301
 with sigma of 0.02
 I402-I401 \\sim I302-I301
 with sigma of 0.04
 I402-N301 \\sim I302-N301
 with sigma of 0.04
 I401-N301 \\sim I301-N301
 with sigma of 0.04
 I303-Zn32 \\sim I403-Zn42
 with sigma of 0.02
 I304-Zn32 \\sim I404-Zn42
 with sigma of 0.02
 Zn32-N305 \\sim Zn42-N305
 with sigma of 0.02
 I303-I304 \\sim I403-I404
 with sigma of 0.04
 I303-N305 \\sim I403-N305
 with sigma of 0.04
 I304-N305 \\sim I404-N305
 with sigma of 0.04
 I601-Zn61 \\sim I401-Zn41
 with sigma of 0.02
 I602-Zn61 \\sim I402-Zn41
 with sigma of 0.02
 Zn31-N301 \\sim Zn61-N301
 with sigma of 0.02
 I505-Zn53 \\sim I405-Zn43
 with sigma of 0.02
 I506-Zn53 \\sim I406-Zn43
 with sigma of 0.02
 C327-C325 \\sim C427-C325
 with sigma of 0.02
 C327-C331 \\sim C427-C431
 with sigma of 0.02
 C327-C328 \\sim C427-C428
 with sigma of 0.02
 N311-C329 \\sim N411-C429
 with sigma of 0.02
 N311-C330 \\sim N411-C430
 with sigma of 0.02
 C331-C330 \\sim C431-C430
 with sigma of 0.02
 C328-C329 \\sim C428-C429
 with sigma of 0.02
 C327-C329 \\sim C427-C429
 with sigma of 0.04
 C327-C330 \\sim C427-C430
 with sigma of 0.04
 C325-C331 \\sim C325-C431
 with sigma of 0.04
 C325-C328 \\sim C325-C428
 with sigma of 0.04
 N311-C331 \\sim N411-C431
 with sigma of 0.04
 N311-C328 \\sim N411-C428
 with sigma of 0.04
 C331-C328 \\sim C431-C428
 with sigma of 0.04
 C329-C330 \\sim C429-C430
 with sigma of 0.04
 N307-C423 \\sim N307-C323
 with sigma of 0.02
 N307-C319 \\sim N307-C419
 with sigma of 0.02
 C321-C422 \\sim C321-C322
 with sigma of 0.02
 C321-C320 \\sim C321-C420
 with sigma of 0.02
 C423-C422 \\sim C323-C322
 with sigma of 0.02
 C319-C320 \\sim C419-C420
 with sigma of 0.02
 N307-C422 \\sim N307-C322
 with sigma of 0.04
 N307-C320 \\sim N307-C420
 with sigma of 0.04
 C321-C423 \\sim C321-C323
 with sigma of 0.04
 C321-C319 \\sim C321-C419
 with sigma of 0.04
 N301-C305 \\sim N301-C405
 with sigma of 0.02
 C305-C304 \\sim C405-C404
 with sigma of 0.02
 C303-C304 \\sim C303-C404
 with sigma of 0.02
 N301-C304 \\sim N301-C404
 with sigma of 0.04
 C305-C303 \\sim C405-C303
 with sigma of 0.04
3. Restrained planarity
 C4B, C5B, C6B, C13B
 with sigma of 0.1
 C3A, C4A, C5A, C6A, C1A, C2A
 with sigma of 0.1
 C11A, C12A, C7A, C8A, C9A, C10A
 with sigma of 0.1
 O3A, C12A, C7A, C8A, O2A
 with sigma of 0.1
 C16A, C1A, C6A, C5A, C13A
 with sigma of 0.1
4. Uiso/Uaniso restraints and constraints
C4B \\sim O2B \\sim C8B \\sim C14B \\sim C9B \\sim C7B \\sim C10B \\sim C12B
\\sim C11B \\sim O3B \\sim C3B \\sim C5B \\sim C15B \\sim C2B \\sim C6B \\sim
C13B \\sim C1B \\sim O1B \\sim C16B: within 2A with sigma of 0.04 and sigma for
terminal atoms of 0.08 within 2A
C7A \\sim C2A \\sim C3A \\sim C1A \\sim C4A \\sim C6A \\sim C16A \\sim C5A
\\sim C13A \\sim C8A \\sim C12A \\sim O1A \\sim O2A \\sim C9A \\sim O3A \\sim
C11A \\sim C14A \\sim C10A \\sim C15A: within 2A with sigma of 0.04 and sigma
for terminal atoms of 0.08 within 2A
C805 \\sim C804 \\sim C803 \\sim C802 \\sim C801 \\sim C806: within 2A with
sigma of 0.04 and sigma for terminal atoms of 0.08 within 2A
C319 \\sim C419 \\sim C420 \\sim C320 \\sim C422 \\sim C322 \\sim C323 \\sim
C423: within 2A with sigma of 0.04 and sigma for terminal atoms of 0.08 within
2A
C327 \\sim N311 \\sim C331 \\sim C328 \\sim C329 \\sim C330 \\sim N411 \\sim
C430 \\sim C431 \\sim C429 \\sim C428 \\sim C427: within 2A with sigma of 0.04
and sigma for terminal atoms of 0.08 within 2A
Zn31 \\sim Zn41 \\sim Zn51: within 2A with sigma of 0.04 and sigma for terminal
atoms of 0.08 within 2A
I302 \\sim I502 \\sim I301 \\sim I501: within 2A with sigma of 0.04 and sigma
for terminal atoms of 0.08 within 2A
Uanis(C305) = Uanis(C405) = Uanis(C404) = Uanis(C304)
5. Rigid body (RIGU) restrains
 C4B, O2B, C8B, C14B, C9B, C7B, C10B, C12B, C11B, O3B, C3B, C5B, C15B, C2B,
 C6B, C13B, C1B, O1B, C16B
 with sigma for 1-2 distances of 0.004 and sigma for 1-3 distances of 0.004
 C1A, C2A, C3A, C4A, C5A, C6A, C7A, C8A, C9A, C10A, C11A, C12A, C13A, C14A,
 C15A, C16A, O1A, O2A, O3A
 with sigma for 1-2 distances of 0.004 and sigma for 1-3 distances of 0.004
 C805, C804, C803, C802, C801, C806
 with sigma for 1-2 distances of 0.004 and sigma for 1-3 distances of 0.004
6. Others
 Sof(N411)=Sof(C430)=Sof(H430)=Sof(C431)=Sof(H431)=Sof(C429)=Sof(H429)=
 Sof(C428)=Sof(H428)=Sof(C427)=1-FVAR(1)
 Sof(C327)=Sof(N311)=Sof(C331)=Sof(H331)=Sof(C328)=Sof(H328)=Sof(C329)=
 Sof(H329)=Sof(C330)=Sof(H330)=FVAR(1)
 Sof(C420)=Sof(H420)=Sof(C419)=Sof(H419)=Sof(C322)=Sof(H322)=Sof(C323)=
 Sof(H323)=1-FVAR(2)
 Sof(C423)=Sof(H423)=Sof(C319)=Sof(H319)=Sof(C422)=Sof(H422)=Sof(C320)=
 Sof(H320)=FVAR(2)
 Fixed Sof: I303(0.56594) I304(0.56594) I306(0.48222) I305(0.48222)
 Zn32(0.56594) Zn33(0.48222) I402(0.1256) I401(0.1256) Zn41(0.1256)
 C305(0.56334) H305(0.56334) C304(0.56334) H304(0.56334) I406(0.46038)
 Zn43(0.46038) I405(0.46038) I301(0.53989) Zn31(0.53989) I302(0.53989)
 I404(0.43406) Zn42(0.43406) I403(0.43406) I502(0.29448) I501(0.29448)
 Zn51(0.29448) I506(0.0574) I505(0.0574) Zn53(0.0574) I602(0.04002)
 I601(0.04002) Zn61(0.04002) O2B(0.43058) O1B(0.43058) H1B(0.43058)
 O3B(0.43058) C8B(0.43058) C9B(0.43058) H9B(0.43058) C10B(0.43058)
 H10B(0.43058) C11B(0.43058) H11B(0.43058) C12B(0.43058) C7B(0.43058)
 C4B(0.43058) C3B(0.43058) H3B(0.43058) C2B(0.43058) H2B(0.43058) C1B(0.43058)
 C6B(0.43058) H6B(0.43058) C5B(0.43058) C15B(0.43058) H15A(0.43058)
 H15B(0.43058) H15C(0.43058) C14B(0.43058) H14A(0.43058) H14B(0.43058)
 H14C(0.43058) C13B(0.43058) H13A(0.43058) H13B(0.43058) C2A(0.40588)
 H2A(0.40588) O2A(0.40588) C4A(0.40588) C5A(0.40588) O1A(0.40588) H1A(0.40588)
 C15A(0.40588) H15D(0.40588) H15E(0.40588) H15F(0.40588) C6A(0.40588)
 H6A(0.40588) C3A(0.40588) H3A(0.40588) O3A(0.40588) C16A(0.40588)
 H16D(0.40588) H16E(0.40588) H16F(0.40588) C8A(0.40588) C13A(0.40588)
 H13C(0.40588) H13D(0.40588) C11A(0.40588) H11A(0.40588) C14A(0.40588)
 H14D(0.40588) H14E(0.40588) H14F(0.40588) C12A(0.40588) C7A(0.40588)
 C9A(0.40588) H9A(0.40588) C10A(0.40588) H10A(0.40588) C1A(0.40588)
 C16B(0.43058) H16A(0.43058) H16B(0.43058) H16C(0.43058) C805(0.17034)
 H80A(0.17034) H80B(0.17034) C804(0.17034) H80C(0.17034) H80D(0.17034)
 C803(0.17034) H80E(0.17034) H80F(0.17034) C802(0.17034) H80G(0.17034)
 H80H(0.17034) C801(0.17034) H80I(0.17034) H80J(0.17034) C806(0.17034)
 H80K(0.17034) H80L(0.17034) C405(0.43666) H405(0.43666) C404(0.43666)
 H404(0.43666)
 Fixed Uiso: I506(0.08) I505(0.08) Zn53(0.08) I602(0.08) I601(0.08) Zn61(0.08)
7.a Secondary CH2 refined with riding coordinates:
 C13B(H13A,H13B), C13A(H13C,H13D), C805(H80A,H80B), C804(H80C,H80D), C803(H80E,
 H80F), C802(H80G,H80H), C801(H80I,H80J), C806(H80K,H80L)
7.b Aromatic/amide H refined with riding coordinates:
 C313(H313), C333(H333), C332(H332), C311(H311), C317(H317), C312(H312),
 C310(H310), C305(H305), C318(H318), C423(H423), C302(H302), C319(H319),
 C315(H315), C422(H422), C314(H314), C301(H301), C304(H304), C335(H335),
 C331(H331), C328(H328), C320(H320), C329(H329), C330(H330), C336(H336),
 C9B(H9B), C10B(H10B), C11B(H11B), C3B(H3B), C2B(H2B), C6B(H6B), C2A(H2A),
 C6A(H6A), C3A(H3A), C11A(H11A), C9A(H9A), C10A(H10A), C430(H430), C431(H431),
 C429(H429), C428(H428), C420(H420), C419(H419), C322(H322), C323(H323),
 C405(H405), C404(H404)
7.c Fitted hexagon refined as free rotating group:
 C8B(C9B,C10B,C11B,C12B,C7B), C4B(C3B,C2B,C1B,C6B,C5B)
7.d Tetrahedral OH refined with riding coordinates:
 O1B(H1B), O1A(H1A)
7.e Idealised Me refined with everything fixed:
 C15B(H15A,H15B,H15C), C14B(H14A,H14B,H14C), C15A(H15D,H15E,H15F), C16A(H16D,
 H16E,H16F), C14A(H14D,H14E,H14F), C16B(H16A,H16B,H16C)
;
_olex2_date_sample_data_collection 2023-07-10
_olex2_date_sample_submission 2023-07-10
_olex2_submission_original_sample_id BBA-(1-Me)-8,12-OMe
_olex2_submission_special_instructions 'No special instructions were received'
_oxdiff_exptl_absorpt_empirical_details
;
Empirical correction (ABSPACK) includes:
- Absorption correction using spherical harmonics
- Frame scaling
- Detector area scaling
- B-factor correction
;
_oxdiff_exptl_absorpt_empirical_full_max 2.466
_oxdiff_exptl_absorpt_empirical_full_min 0.519

loop_
_space_group_symop_operation_xyz
'x, y, z'
'-x, y, -z+1/2'
'x+1/2, y+1/2, z'
'-x+1/2, y+1/2, -z+1/2'
'-x, -y, -z'
'x, -y, z-1/2'
'-x+1/2, -y+1/2, -z'
'x+1/2, -y+1/2, z-1/2'

loop_
_atom_site_label
_atom_site_type_symbol
_atom_site_fract_x
_atom_site_fract_y
_atom_site_fract_z
_atom_site_U_iso_or_equiv
_atom_site_adp_type
_atom_site_occupancy
_atom_site_site_symmetry_order
_atom_site_calc_flag
_atom_site_refinement_flags_posn
_atom_site_refinement_flags_adp
_atom_site_refinement_flags_occupancy
_atom_site_disorder_assembly
_atom_site_disorder_group
I303 I 0.0241(2) 0.6524(4) 0.11866(15) 0.1025(15) Uani 0.5659 1 d D . P A 1
I304 I 0.1292(2) 0.7203(4) 0.0603(2) 0.1119(18) Uani 0.5659 1 d D . P A 1
I306 I 0.3949(3) 0.7437(6) 0.4002(4) 0.156(5) Uani 0.4822 1 d D . P B 1
I305 I 0.35235(9) 0.5990(4) 0.50660(16) 0.1113(15) Uani 0.4822 1 d D . P B 1
Zn32 Zn 0.0848(3) 0.6129(7) 0.0919(4) 0.084(2) Uani 0.5659 1 d D . P A 1
Zn33 Zn 0.3774(3) 0.6010(5) 0.4362(3) 0.136(7) Uani 0.4822 1 d D . P B 1
I402 I 0.2525(3) -0.2146(9) 0.3093(6) 0.072(3) Uani 0.1256 1 d D . P C 1
I401 I 0.1505(4) -0.1849(8) 0.2053(5) 0.077(3) Uani 0.1256 1 d D . P C 1
Zn41 Zn 0.1836(7) -0.1428(12) 0.2795(8) 0.107(10) Uani 0.1256 1 d D U P C 1
N305 N 0.1202(4) 0.5456(7) 0.1425(4) 0.091(4) Uani 1 1 d D . . . .
N304 N 0.2203(3) 0.4495(6) 0.2730(4) 0.080(3) Uani 1 1 d . . . . .
N308 N 0.5253(4) 0.2726(7) 0.4730(4) 0.087(4) Uani 1 1 d . . . . .
N303 N 0.1813(4) 0.3193(7) 0.2527(4) 0.086(3) Uani 1 1 d . . . . .
N310 N 0.5790(4) 0.2221(7) 0.4423(5) 0.088(4) Uani 1 1 d . . . . .
N302 N 0.2364(4) 0.3140(8) 0.3122(4) 0.098(4) Uani 1 1 d . . . . .
N312 N 0.5683(5) -0.0144(9) 0.5513(5) 0.104(5) Uani 1 1 d . . . . .
N307 N 0.4257(4) 0.5231(11) 0.4439(5) 0.107(5) Uani 1 1 d D . . . .
C313 C 0.1746(5) 0.5420(8) 0.2028(4) 0.091(5) Uani 1 1 d . . . . .
H313 H 0.196409 0.571980 0.220245 0.109 Uiso 1 1 calc R U . . .
N309 N 0.5457(4) 0.3564(8) 0.4176(5) 0.098(4) Uani 1 1 d . . . . .
C334 C 0.5594(5) 0.1353(9) 0.4962(5) 0.086(4) Uani 1 1 d . . . . .
C326 C 0.5531(5) 0.2143(9) 0.4688(5) 0.081(4) Uani 1 1 d . . . . .
C309 C 0.1658(4) 0.4541(8) 0.2117(5) 0.087(4) Uani 1 1 d . . . . .
C333 C 0.5311(5) 0.1122(9) 0.5182(6) 0.098(6) Uani 1 1 d . . . . .
H333 H 0.507532 0.146790 0.514615 0.118 Uiso 1 1 calc R U . . .
C332 C 0.5357(4) 0.0383(8) 0.5463(5) 0.085(4) Uani 1 1 d . . . . .
H332 H 0.515612 0.025291 0.561912 0.102 Uiso 1 1 calc R U . . .
N306 N 0.3346(4) 0.5335(8) 0.3919(5) 0.112(5) Uani 1 1 d D . . . .
C321 C 0.4896(4) 0.4044(9) 0.4447(5) 0.080(4) Uani 1 1 d D . . . .
C307 C 0.1907(4) 0.4044(8) 0.2485(5) 0.080(4) Uani 1 1 d . . . . .
C308 C 0.2417(5) 0.3998(8) 0.3067(5) 0.093(5) Uani 1 1 d . . . . .
C311 C 0.1115(5) 0.4634(9) 0.1512(6) 0.103(6) Uani 1 1 d . . . . .
H311 H 0.089816 0.434556 0.132873 0.123 Uiso 1 1 calc R U . . .
N301 N 0.1954(7) -0.0035(10) 0.2886(7) 0.146(8) Uani 1 1 d D . . . .
C316 C 0.2752(4) 0.4485(10) 0.3349(5) 0.095(5) Uani 1 1 d . . . . .
C317 C 0.2827(5) 0.5363(8) 0.3305(5) 0.094(5) Uani 1 1 d . . . . .
H317 H 0.266604 0.569954 0.308132 0.113 Uiso 1 1 calc R U . . .
C324 C 0.5220(5) 0.3407(10) 0.4447(6) 0.094(5) Uani 1 1 d . . . . .
C312 C 0.1511(5) 0.5846(9) 0.1684(6) 0.103(6) Uani 1 1 d . . . . .
H312 H 0.157191 0.644625 0.162783 0.124 Uiso 1 1 calc R U . . .
C310 C 0.1336(5) 0.4160(9) 0.1871(5) 0.093(5) Uani 1 1 d . . . . .
H310 H 0.125623 0.357896 0.193743 0.111 Uiso 1 1 calc R U . . .
C305 C 0.2215(11) 0.0344(17) 0.3157(17) 0.139(19) Uani 0.5633 1 d D . P C 1
H305 H 0.238998 0.000485 0.336787 0.167 Uiso 0.5633 1 calc R U P C 1
C318 C 0.3124(5) 0.5755(10) 0.3575(6) 0.107(6) Uani 1 1 d . . . . .
H318 H 0.318419 0.635812 0.352341 0.128 Uiso 1 1 calc R U . . .
C303 C 0.2009(6) 0.1769(10) 0.2865(6) 0.109(6) Uani 1 1 d D . . . .
C306 C 0.2075(5) 0.2756(9) 0.2846(6) 0.095(5) Uani 1 1 d . . . . .
C327 C 0.5967(16) 0.305(4) 0.3813(19) 0.121(10) Uani 0.54(4) 1 d D U P D 1
C423 C 0.4304(10) 0.450(2) 0.4655(13) 0.113(12) Uani 0.64(3) 1 d D U P B 1
H423 H 0.410760 0.436809 0.481632 0.135 Uiso 0.64(3) 1 calc R U P B 1
C302 C 0.1686(8) 0.1357(9) 0.2600(8) 0.140(8) Uani 1 1 d . . . . .
H302 H 0.149313 0.169908 0.240967 0.168 Uiso 1 1 calc R U . . .
C325 C 0.5730(5) 0.2957(10) 0.4172(6) 0.102(5) Uani 1 1 d D . . . .
C319 C 0.4554(8) 0.5416(14) 0.4270(9) 0.100(8) Uani 0.64(3) 1 d D U P B 1
H319 H 0.454437 0.598481 0.413569 0.120 Uiso 0.64(3) 1 calc R U P B 1
C315 C 0.2994(7) 0.4047(12) 0.3689(7) 0.151(10) Uani 1 1 d . . . . .
H315 H 0.296043 0.342662 0.372841 0.182 Uiso 1 1 calc R U . . .
C422 C 0.4617(13) 0.387(3) 0.4682(16) 0.129(15) Uani 0.64(3) 1 d D U P B 1
H422 H 0.462967 0.334771 0.485531 0.154 Uiso 0.64(3) 1 calc R U P B 1
C314 C 0.3274(7) 0.4490(12) 0.3961(7) 0.142(9) Uani 1 1 d . . . . .
H314 H 0.342959 0.417543 0.419661 0.171 Uiso 1 1 calc R U . . .
N311 N 0.6460(11) 0.3360(18) 0.3246(13) 0.109(9) Uani 0.54(4) 1 d D U P D 1
C301 C 0.1651(8) 0.0423(12) 0.2618(8) 0.142(8) Uani 1 1 d . . . . .
H301 H 0.142848 0.011984 0.245291 0.170 Uiso 1 1 calc R U . . .
C304 C 0.225(2) 0.1277(15) 0.315(3) 0.139(19) Uani 0.5633 1 d D . P C 1
H304 H 0.244854 0.156105 0.335442 0.167 Uiso 0.5633 1 calc R U P C 1
C335 C 0.5916(6) 0.0853(13) 0.5010(7) 0.125(7) Uani 1 1 d . . . . .
H335 H 0.611504 0.097455 0.484917 0.150 Uiso 1 1 calc R U . . .
C331 C 0.6307(18) 0.265(4) 0.387(3) 0.122(10) Uani 0.54(4) 1 d D U P D 1
H331 H 0.641417 0.232928 0.412105 0.146 Uiso 0.54(4) 1 calc R U P D 1
C328 C 0.5884(14) 0.371(3) 0.3499(14) 0.127(11) Uani 0.54(4) 1 d D U P D 1
H328 H 0.566460 0.409851 0.348737 0.153 Uiso 0.54(4) 1 calc R U P D 1
C320 C 0.4886(8) 0.4916(15) 0.4252(10) 0.106(8) Uani 0.64(3) 1 d D U P B 1
H320 H 0.509364 0.512909 0.412197 0.127 Uiso 0.64(3) 1 calc R U P B 1
C329 C 0.6110(14) 0.378(2) 0.3226(15) 0.121(10) Uani 0.54(4) 1 d D U P D 1
H329 H 0.602293 0.416625 0.298684 0.146 Uiso 0.54(4) 1 calc R U P D 1
C330 C 0.6508(13) 0.272(2) 0.3523(15) 0.125(9) Uani 0.54(4) 1 d D U P D 1
H330 H 0.669218 0.226490 0.349429 0.150 Uiso 0.54(4) 1 calc R U P D 1
I406 I 0.3907(3) 0.7487(5) 0.4041(4) 0.113(3) Uani 0.4604 1 d D . P B 2
Zn43 Zn 0.37722(14) 0.6029(5) 0.4370(2) 0.083(4) Uani 0.4604 1 d D . P B 2
I405 I 0.3522(2) 0.5784(7) 0.5060(3) 0.198(5) Uani 0.4604 1 d D . P B 2
I301 I 0.1624(2) -0.2001(3) 0.2267(2) 0.213(3) Uani 0.5399 1 d D U P C 2
Zn31 Zn 0.1950(4) -0.1422(4) 0.2979(4) 0.160(4) Uani 0.5399 1 d D U P C 2
I302 I 0.26297(19) -0.2003(3) 0.3370(2) 0.214(3) Uani 0.5399 1 d D U P C 2
I404 I 0.1154(3) 0.7333(6) 0.0662(4) 0.121(3) Uani 0.4341 1 d D . P A 2
Zn42 Zn 0.0776(4) 0.6164(11) 0.1006(5) 0.099(4) Uani 0.4341 1 d D . P A 2
I403 I 0.0192(3) 0.6474(6) 0.13358(19) 0.0997(17) Uani 0.4341 1 d D . P A 2
I502 I 0.2374(3) -0.2297(6) 0.2994(4) 0.132(4) Uani 0.2945 1 d . U P C 3
I501 I 0.1313(3) -0.1765(7) 0.1986(3) 0.150(4) Uani 0.2945 1 d . U P C 3
Zn51 Zn 0.1752(7) -0.1474(11) 0.2735(6) 0.118(5) Uani 0.2945 1 d . U P C 3
I506 I 0.3732(7) 0.7295(12) 0.4241(7) 0.080 Uiso 0.0574 1 d D U P B 3
I505 I 0.3504(6) 0.5267(13) 0.5175(6) 0.080 Uiso 0.0574 1 d D U P B 3
Zn53 Zn 0.3660(16) 0.5694(18) 0.4453(10) 0.080 Uiso 0.0574 1 d D U P B 3
I602 I 0.2862(6) -0.1586(16) 0.3860(7) 0.080 Uiso 0.04 1 d D U P C 4
I601 I 0.2048(8) -0.2281(16) 0.2656(8) 0.080 Uiso 0.04 1 d D U P C 4
Zn61 Zn 0.2264(12) -0.1163(19) 0.3233(10) 0.080 Uiso 0.04 1 d D U P C 4
C336 C 0.5960(8) 0.0127(14) 0.5308(8) 0.137(8) Uani 1 1 d . . . . .
H336 H 0.620602 -0.018384 0.536235 0.164 Uiso 1 1 calc R U . . .
O2B O 0.4371(8) 0.7525(15) 0.2613(7) 0.116(7) Uani 0.4306 1 d D U P . .
O1B O 0.5737(10) 0.5661(16) 0.2901(8) 0.124(8) Uani 0.4306 1 d D U P . .
H1B H 0.576233 0.511957 0.296783 0.187 Uiso 0.4306 1 calc R U P . .
O3B O 0.5242(9) 0.6828(17) 0.3943(9) 0.130(8) Uani 0.4306 1 d D U P . .
C8B C 0.4617(7) 0.7822(16) 0.2988(7) 0.112(8) Uani 0.4306 1 d DG U P . .
C9B C 0.4690(8) 0.8722(14) 0.3073(9) 0.115(9) Uani 0.4306 1 d G U P . .
H9B H 0.457086 0.915732 0.286917 0.138 Uiso 0.4306 1 calc R U P . .
C10B C 0.4935(8) 0.8987(11) 0.3458(10) 0.119(9) Uani 0.4306 1 d G U P . .
H10B H 0.498458 0.960201 0.351608 0.142 Uiso 0.4306 1 calc R U P . .
C11B C 0.5109(7) 0.8350(17) 0.3756(7) 0.118(9) Uani 0.4306 1 d DG U P . .
H11B H 0.527688 0.853068 0.401898 0.141 Uiso 0.4306 1 calc R U P . .
C12B C 0.5037(8) 0.7450(15) 0.3671(8) 0.120(9) Uani 0.4306 1 d DG U P . .
C7B C 0.4791(9) 0.7185(11) 0.3287(9) 0.117(8) Uani 0.4306 1 d DG U P . .
C4B C 0.4745(11) 0.6232(11) 0.3153(9) 0.131(9) Uani 0.4306 1 d DG U P . .
C3B C 0.4380(9) 0.5826(17) 0.3141(10) 0.152(11) Uani 0.4306 1 d G U P . .
H3B H 0.415822 0.617266 0.317841 0.183 Uiso 0.4306 1 calc R U P . .
C2B C 0.4338(8) 0.4912(17) 0.3073(10) 0.165(12) Uani 0.4306 1 d DG U P . .
H2B H 0.408851 0.463468 0.306381 0.198 Uiso 0.4306 1 calc R U P . .
C1B C 0.4662(11) 0.4405(10) 0.3017(11) 0.169(12) Uani 0.4306 1 d DG U P . .
C6B C 0.5028(9) 0.4811(16) 0.3030(10) 0.158(11) Uani 0.4306 1 d DG U P . .
H6B H 0.524917 0.446477 0.299231 0.190 Uiso 0.4306 1 calc R U P . .
C5B C 0.5069(9) 0.5725(17) 0.3098(8) 0.136(9) Uani 0.4306 1 d DG U P . .
C15B C 0.5540(14) 0.711(4) 0.4312(12) 0.146(16) Uani 0.4306 1 d D U P . .
H15A H 0.577488 0.733048 0.421339 0.220 Uiso 0.4306 1 calc . U P . .
H15B H 0.561525 0.660632 0.450749 0.220 Uiso 0.4306 1 calc . U P . .
H15C H 0.543159 0.759039 0.446369 0.220 Uiso 0.4306 1 calc . U P . .
C14B C 0.4159(13) 0.811(2) 0.2281(13) 0.118(12) Uani 0.4306 1 d D U P . .
H14A H 0.416769 0.786515 0.199660 0.176 Uiso 0.4306 1 calc . U P . .
H14B H 0.428348 0.870171 0.231061 0.176 Uiso 0.4306 1 calc . U P . .
H14C H 0.388179 0.816342 0.231066 0.176 Uiso 0.4306 1 calc . U P . .
C13B C 0.5478(9) 0.608(2) 0.3138(12) 0.138(10) Uani 0.4306 1 d D U P . .
H13A H 0.545671 0.671282 0.305477 0.166 Uiso 0.4306 1 calc R U P . .
H13B H 0.560893 0.605231 0.344698 0.166 Uiso 0.4306 1 calc R U P . .
C2A C 0.3764(8) -0.0899(16) 0.7104(9) 0.080(6) Uani 0.4059 1 d D U P . .
H2A H 0.372402 -0.115702 0.736537 0.096 Uiso 0.4059 1 calc R U P . .
O2A O 0.2913(7) -0.1120(15) 0.5950(9) 0.100(7) Uani 0.4059 1 d D U P . .
C4A C 0.3498(7) -0.0147(15) 0.6440(8) 0.079(6) Uani 0.4059 1 d D U P . .
C5A C 0.3875(7) -0.0120(17) 0.6353(9) 0.090(7) Uani 0.4059 1 d D U P . .
O1A O 0.4304(8) 0.004(2) 0.5819(8) 0.106(8) Uani 0.4059 1 d D U P . .
H1A H 0.433517 -0.050846 0.586926 0.160 Uiso 0.4059 1 calc R U P . .
C15A C 0.3426(16) 0.265(2) 0.6188(19) 0.137(15) Uani 0.4059 1 d D U P . .
H15D H 0.337283 0.266053 0.587237 0.206 Uiso 0.4059 1 calc . U P . .
H15E H 0.368889 0.289805 0.630286 0.206 Uiso 0.4059 1 calc . U P . .
H15F H 0.322353 0.299643 0.629123 0.206 Uiso 0.4059 1 calc . U P . .
C6A C 0.4194(8) -0.0444(16) 0.6650(8) 0.089(7) Uani 0.4059 1 d D U P . .
H6A H 0.445547 -0.036528 0.660294 0.107 Uiso 0.4059 1 calc R U P . .
C3A C 0.3449(8) -0.0542(17) 0.6815(8) 0.086(6) Uani 0.4059 1 d D U P . .
H3A H 0.319085 -0.056984 0.687668 0.104 Uiso 0.4059 1 calc R U P . .
O3A O 0.3413(8) 0.1749(16) 0.6330(10) 0.124(9) Uani 0.4059 1 d D U P . .
C16A C 0.4481(12) -0.123(3) 0.7345(12) 0.106(11) Uani 0.4059 1 d D U P . .
H16D H 0.451370 -0.086330 0.760605 0.159 Uiso 0.4059 1 calc . U P . .
H16E H 0.472361 -0.119961 0.722880 0.159 Uiso 0.4059 1 calc . U P . .
H16F H 0.442928 -0.184769 0.741440 0.159 Uiso 0.4059 1 calc . U P . .
C8A C 0.2873(9) -0.0230(17) 0.5892(11) 0.105(9) Uani 0.4059 1 d D U P . .
C13A C 0.3960(11) 0.034(3) 0.5958(12) 0.112(10) Uani 0.4059 1 d D U P . .
H13C H 0.372785 0.025752 0.571815 0.135 Uiso 0.4059 1 calc R U P . .
H13D H 0.398813 0.098674 0.601744 0.135 Uiso 0.4059 1 calc R U P . .
C11A C 0.2803(10) 0.162(3) 0.5814(13) 0.146(13) Uani 0.4059 1 d D U P . .
H11A H 0.278119 0.224781 0.578325 0.175 Uiso 0.4059 1 calc R U P . .
C14A C 0.2619(16) -0.160(3) 0.565(2) 0.17(2) Uani 0.4059 1 d D U P . .
H14D H 0.263706 -0.143289 0.535620 0.258 Uiso 0.4059 1 calc . U P . .
H14E H 0.235439 -0.144186 0.569903 0.258 Uiso 0.4059 1 calc . U P . .
H14F H 0.266289 -0.223775 0.569222 0.258 Uiso 0.4059 1 calc . U P . .
C12A C 0.3125(9) 0.1232(18) 0.6098(11) 0.116(10) Uani 0.4059 1 d D U P . .
C7A C 0.3159(8) 0.0313(17) 0.6135(8) 0.098(8) Uani 0.4059 1 d D U P . .
C9A C 0.2554(11) 0.013(2) 0.5597(14) 0.141(13) Uani 0.4059 1 d D U P . .
H9A H 0.236859 -0.024341 0.541542 0.169 Uiso 0.4059 1 calc R U P . .
C10A C 0.2514(13) 0.106(2) 0.5576(16) 0.147(14) Uani 0.4059 1 d D U P . .
H10A H 0.228598 0.131091 0.539629 0.177 Uiso 0.4059 1 calc R U P . .
C1A C 0.4135(8) -0.0879(19) 0.7013(9) 0.091(7) Uani 0.4059 1 d D U P . .
N411 N 0.6640(13) 0.347(2) 0.3484(17) 0.117(9) Uani 0.46(4) 1 d D U P D 2
C430 C 0.6639(13) 0.280(3) 0.3733(19) 0.127(10) Uani 0.46(4) 1 d D U P D 2
H430 H 0.688208 0.248829 0.383056 0.152 Uiso 0.46(4) 1 calc R U P D 2
C431 C 0.630(2) 0.249(4) 0.387(3) 0.121(10) Uani 0.46(4) 1 d D U P D 2
H431 H 0.626443 0.188370 0.394306 0.145 Uiso 0.46(4) 1 calc R U P D 2
C429 C 0.6303(15) 0.395(3) 0.3429(19) 0.125(10) Uani 0.46(4) 1 d D U P D 2
H429 H 0.626881 0.440057 0.321536 0.150 Uiso 0.46(4) 1 calc R U P D 2
C428 C 0.6025(15) 0.385(3) 0.3634(16) 0.124(11) Uani 0.46(4) 1 d D U P D 2
H428 H 0.581825 0.427733 0.361378 0.149 Uiso 0.46(4) 1 calc R U P D 2
C427 C 0.6035(18) 0.309(4) 0.389(2) 0.120(11) Uani 0.46(4) 1 d D U P D 2
C420 C 0.4673(12) 0.443(3) 0.4054(10) 0.106(11) Uani 0.36(3) 1 d D U P B 2
H420 H 0.472580 0.428256 0.377908 0.127 Uiso 0.36(3) 1 calc R U P B 2
C419 C 0.4381(14) 0.502(3) 0.4101(11) 0.115(11) Uani 0.36(3) 1 d D U P B 2
H419 H 0.425182 0.531128 0.384437 0.138 Uiso 0.36(3) 1 calc R U P B 2
C322 C 0.468(2) 0.402(5) 0.476(3) 0.117(17) Uani 0.36(3) 1 d D U P B 2
H322 H 0.472821 0.357344 0.497980 0.141 Uiso 0.36(3) 1 calc R U P B 2
C323 C 0.4382(18) 0.468(4) 0.4746(19) 0.111(17) Uani 0.36(3) 1 d D U P B 2
H323 H 0.426291 0.471485 0.499017 0.133 Uiso 0.36(3) 1 calc R U P B 2
C16B C 0.4601(19) 0.3431(16) 0.291(2) 0.22(2) Uani 0.4306 1 d D U P . .
H16A H 0.450990 0.312490 0.314460 0.330 Uiso 0.4306 1 calc . U P . .
H16B H 0.485263 0.316744 0.287178 0.330 Uiso 0.4306 1 calc . U P . .
H16C H 0.440151 0.336533 0.264223 0.330 Uiso 0.4306 1 calc . U P . .
C805 C 0.2252(19) 0.105(5) 0.446(3) 0.15(3) Uani 0.1703 1 d D U P E 1
H80A H 0.212389 0.092515 0.470801 0.180 Uiso 0.1703 1 calc R U P E 1
H80B H 0.212817 0.159555 0.431570 0.180 Uiso 0.1703 1 calc R U P E 1
C804 C 0.270(2) 0.122(4) 0.463(3) 0.15(3) Uani 0.1703 1 d D U P E 1
H80C H 0.281974 0.142243 0.439012 0.180 Uiso 0.1703 1 calc R U P E 1
H80D H 0.273337 0.169802 0.485020 0.180 Uiso 0.1703 1 calc R U P E 1
C803 C 0.2913(19) 0.037(5) 0.483(3) 0.15(3) Uani 0.1703 1 d D U P E 1
H80E H 0.281385 0.021077 0.509297 0.174 Uiso 0.1703 1 calc R U P E 1
H80F H 0.320098 0.049403 0.491805 0.174 Uiso 0.1703 1 calc R U P E 1
C802 C 0.2845(18) -0.041(4) 0.451(3) 0.15(2) Uani 0.1703 1 d D U P E 1
H80G H 0.297790 -0.028613 0.427005 0.177 Uiso 0.1703 1 calc R U P E 1
H80H H 0.296728 -0.095780 0.466013 0.177 Uiso 0.1703 1 calc R U P E 1
C801 C 0.2401(19) -0.058(4) 0.434(3) 0.14(2) Uani 0.1703 1 d D U P E 1
H80I H 0.237103 -0.104661 0.410934 0.166 Uiso 0.1703 1 calc R U P E 1
H80J H 0.227802 -0.080826 0.457071 0.166 Uiso 0.1703 1 calc R U P E 1
C806 C 0.218(2) 0.027(5) 0.415(3) 0.14(3) Uani 0.1703 1 d D U P E 1
H80K H 0.189327 0.013923 0.406556 0.174 Uiso 0.1703 1 calc R U P E 1
H80L H 0.227257 0.043182 0.387904 0.174 Uiso 0.1703 1 calc R U P E 1
C405 C 0.2285(13) 0.0329(19) 0.298(3) 0.139(19) Uani 0.4367 1 d D . P C 2
H405 H 0.252345 -0.000186 0.299943 0.167 Uiso 0.4367 1 calc R U P C 2
C404 C 0.229(3) 0.1252(16) 0.307(4) 0.139(19) Uani 0.4367 1 d D . P C 2
H404 H 0.250408 0.149809 0.328121 0.167 Uiso 0.4367 1 calc R U P C 2

loop_
_atom_site_aniso_label
_atom_site_aniso_U_11
_atom_site_aniso_U_22
_atom_site_aniso_U_33
_atom_site_aniso_U_23
_atom_site_aniso_U_13
_atom_site_aniso_U_12
I303 0.122(3) 0.0769(15) 0.091(3) 0.005(2) -0.021(2) 0.0098(15)
I304 0.147(5) 0.055(2) 0.114(2) 0.0051(16) -0.020(3) -0.033(2)
I306 0.190(9) 0.078(4) 0.154(7) 0.005(4) -0.068(6) 0.028(3)
I305 0.0572(13) 0.140(3) 0.126(3) -0.022(2) -0.0061(14) 0.0088(14)
Zn32 0.099(4) 0.049(3) 0.084(4) -0.002(3) -0.028(3) -0.016(3)
Zn33 0.181(10) 0.065(5) 0.120(8) -0.043(5) -0.071(6) 0.059(5)
I402 0.056(6) 0.037(5) 0.130(10) 0.024(6) 0.034(6) 0.017(4)
I401 0.102(8) 0.050(5) 0.087(9) 0.003(5) 0.041(7) -0.001(5)
Zn41 0.136(19) 0.064(15) 0.15(2) 0.056(14) 0.091(17) 0.060(13)
N305 0.104(8) 0.042(5) 0.105(9) -0.003(5) -0.029(7) -0.004(5)
N304 0.087(7) 0.039(5) 0.094(8) 0.006(5) -0.026(6) 0.006(5)
N308 0.095(8) 0.060(6) 0.084(7) -0.007(5) -0.029(6) 0.025(6)
N303 0.120(9) 0.045(5) 0.081(7) 0.000(5) -0.002(6) 0.010(6)
N310 0.089(8) 0.055(6) 0.107(9) 0.000(6) -0.008(7) 0.017(5)
N302 0.115(10) 0.060(7) 0.107(9) 0.010(6) -0.006(8) 0.036(7)
N312 0.101(10) 0.076(8) 0.108(10) -0.009(7) -0.036(8) 0.031(7)
N307 0.088(9) 0.112(11) 0.107(10) -0.005(8) -0.016(8) 0.045(8)
C313 0.126(11) 0.039(6) 0.083(9) 0.003(6) -0.037(8) -0.012(6)
N309 0.099(9) 0.056(7) 0.119(11) -0.008(7) -0.020(8) 0.016(6)
C334 0.085(10) 0.063(8) 0.091(10) -0.002(7) -0.026(8) 0.027(7)
C326 0.082(9) 0.061(8) 0.086(9) -0.010(7) -0.018(8) 0.005(7)
C309 0.094(9) 0.037(6) 0.109(11) 0.003(6) -0.025(8) -0.002(6)
C333 0.074(9) 0.063(8) 0.130(13) -0.004(8) -0.042(9) 0.019(7)
C332 0.077(8) 0.050(6) 0.106(10) -0.009(6) -0.031(7) 0.007(6)
N306 0.123(10) 0.067(8) 0.117(10) -0.008(7) -0.042(8) 0.047(7)
C321 0.078(9) 0.059(7) 0.095(10) 0.004(7) -0.002(7) 0.018(6)
C307 0.099(9) 0.044(6) 0.085(9) 0.003(6) -0.006(7) 0.013(6)
C308 0.106(10) 0.049(7) 0.103(10) -0.004(7) -0.024(8) 0.029(7)
C311 0.093(10) 0.046(7) 0.145(14) 0.002(8) -0.033(9) -0.011(6)
N301 0.21(2) 0.060(9) 0.192(19) 0.034(11) 0.099(17) 0.031(11)
C316 0.091(10) 0.070(8) 0.100(10) 0.001(7) -0.033(8) 0.029(7)
C317 0.123(12) 0.045(7) 0.093(10) -0.001(6) -0.026(8) 0.027(7)
C324 0.093(11) 0.064(8) 0.105(12) -0.007(8) -0.023(9) 0.009(8)
C312 0.111(11) 0.054(7) 0.117(12) 0.003(7) -0.040(9) -0.009(7)
C310 0.107(10) 0.045(6) 0.104(11) 0.004(6) -0.028(8) -0.013(7)
C305 0.143(17) 0.055(7) 0.23(4) 0.041(11) 0.07(2) 0.031(8)
C318 0.115(12) 0.055(8) 0.121(13) -0.007(8) -0.043(10) 0.014(8)
C303 0.148(16) 0.051(8) 0.124(14) 0.006(8) 0.020(12) 0.026(9)
C306 0.110(11) 0.048(7) 0.116(12) 0.003(7) 0.000(10) 0.016(7)
C327 0.160(19) 0.057(14) 0.152(19) 0.016(15) 0.043(18) 0.033(15)
C423 0.088(17) 0.072(17) 0.16(2) 0.042(18) -0.006(19) 0.029(15)
C302 0.22(2) 0.031(7) 0.164(19) -0.003(9) 0.018(17) -0.003(10)
C325 0.101(11) 0.066(9) 0.135(15) 0.008(9) 0.015(10) 0.011(8)
C319 0.105(16) 0.048(11) 0.122(17) -0.005(11) -0.032(14) 0.033(11)
C315 0.19(2) 0.069(10) 0.143(16) 0.007(10) -0.099(15) 0.015(11)
C422 0.09(2) 0.10(2) 0.17(3) 0.02(2) -0.02(2) 0.041(19)
C314 0.171(18) 0.070(10) 0.139(16) 0.011(10) -0.079(14) 0.028(11)
N311 0.126(18) 0.054(12) 0.15(2) 0.009(14) 0.051(16) 0.028(13)
C301 0.19(2) 0.061(10) 0.18(2) 0.007(12) 0.034(18) 0.006(12)
C304 0.143(17) 0.055(7) 0.23(4) 0.041(11) 0.07(2) 0.031(8)
C335 0.117(14) 0.104(13) 0.152(18) 0.033(12) 0.023(12) 0.051(11)
C331 0.144(18) 0.070(17) 0.155(18) 0.026(17) 0.039(17) 0.021(16)
C328 0.16(2) 0.070(15) 0.15(2) 0.017(16) 0.032(18) 0.041(16)
C320 0.105(16) 0.074(14) 0.126(18) 0.024(13) -0.005(14) 0.025(12)
C329 0.15(2) 0.060(14) 0.16(2) 0.022(16) 0.036(18) 0.025(15)
C330 0.146(19) 0.075(14) 0.16(2) 0.011(16) 0.033(17) 0.028(15)
I406 0.095(3) 0.059(3) 0.153(6) -0.016(3) -0.048(3) 0.0095(19)
Zn43 0.044(3) 0.085(7) 0.108(7) 0.011(4) -0.013(3) 0.017(3)
I405 0.246(7) 0.184(6) 0.138(6) -0.080(5) -0.025(4) 0.064(5)
I301 0.386(10) 0.0554(18) 0.238(6) -0.044(3) 0.156(6) -0.063(3)
Zn31 0.231(11) 0.030(3) 0.245(12) 0.021(4) 0.111(8) 0.019(4)
I302 0.223(6) 0.095(3) 0.366(9) 0.117(5) 0.161(6) 0.085(3)
I404 0.134(5) 0.057(2) 0.155(5) -0.002(2) -0.009(3) -0.023(3)
Zn42 0.121(7) 0.060(4) 0.092(7) 0.003(4) -0.036(5) 0.001(4)
I403 0.103(2) 0.096(2) 0.090(4) 0.015(3) -0.003(3) 0.0220(17)
I502 0.132(7) 0.054(3) 0.224(10) 0.042(4) 0.072(7) 0.023(4)
I501 0.208(10) 0.122(6) 0.115(5) -0.047(4) 0.021(6) -0.057(6)
Zn51 0.172(13) 0.044(6) 0.134(9) -0.021(6) 0.024(8) -0.011(6)
C336 0.140(18) 0.094(14) 0.16(2) 0.023(13) -0.012(15) 0.058(13)
O2B 0.16(2) 0.070(13) 0.130(15) 0.033(10) 0.054(13) 0.004(12)
O1B 0.21(2) 0.059(13) 0.083(15) 0.004(11) -0.014(15) 0.041(14)
O3B 0.15(2) 0.129(18) 0.112(16) -0.025(13) 0.029(13) -0.021(15)
C8B 0.136(19) 0.086(12) 0.132(16) 0.011(11) 0.067(13) -0.001(13)
C9B 0.12(2) 0.087(12) 0.15(2) -0.003(14) 0.066(16) 0.008(14)
C10B 0.11(2) 0.115(17) 0.16(2) -0.025(14) 0.081(16) -0.002(15)
C11B 0.11(2) 0.127(16) 0.13(2) -0.035(14) 0.067(16) -0.002(15)
C12B 0.123(19) 0.123(15) 0.127(16) -0.020(12) 0.057(13) -0.006(14)
C7B 0.138(19) 0.095(12) 0.125(15) 0.013(11) 0.045(13) -0.020(12)
C4B 0.19(2) 0.088(12) 0.100(18) 0.032(13) 0.004(18) -0.010(11)
C3B 0.20(2) 0.098(15) 0.14(2) 0.041(19) -0.02(2) -0.029(15)
C2B 0.23(3) 0.089(15) 0.14(2) 0.067(18) -0.03(2) -0.019(15)
C1B 0.25(3) 0.075(15) 0.15(2) 0.054(18) -0.04(2) -0.015(14)
C6B 0.24(3) 0.080(13) 0.13(2) 0.014(18) -0.02(2) -0.003(14)
C5B 0.22(2) 0.071(13) 0.11(2) 0.034(15) 0.003(19) 0.003(12)
C15B 0.18(3) 0.16(4) 0.10(2) -0.01(2) 0.033(18) -0.07(3)
C14B 0.16(3) 0.07(2) 0.13(2) 0.034(18) 0.060(19) 0.01(2)
C13B 0.21(2) 0.066(17) 0.14(3) 0.023(18) 0.03(2) 0.026(14)
C2A 0.109(13) 0.042(13) 0.089(14) -0.026(10) 0.021(11) 0.014(12)
O2A 0.098(15) 0.074(10) 0.113(17) -0.016(11) -0.011(12) 0.014(10)
C4A 0.090(11) 0.050(12) 0.093(13) -0.024(9) 0.010(9) 0.013(10)
C5A 0.096(12) 0.063(15) 0.111(16) -0.010(12) 0.019(10) 0.017(12)
O1A 0.125(18) 0.11(2) 0.080(15) 0.003(14) 0.009(12) 0.031(15)
C15A 0.14(3) 0.071(13) 0.20(4) -0.03(2) 0.03(3) 0.033(15)
C6A 0.087(13) 0.071(16) 0.109(17) -0.014(12) 0.022(12) 0.018(13)
C3A 0.102(14) 0.060(15) 0.097(15) -0.023(11) 0.020(11) 0.013(13)
O3A 0.112(16) 0.068(11) 0.18(2) -0.040(13) 0.006(14) 0.037(10)
C16A 0.110(18) 0.10(3) 0.11(2) -0.005(19) 0.024(17) 0.03(2)
C8A 0.099(16) 0.078(10) 0.13(2) 0.004(12) -0.001(13) 0.020(10)
C13A 0.103(19) 0.11(2) 0.12(2) 0.010(17) 0.015(14) 0.013(16)
C11A 0.12(2) 0.100(18) 0.19(3) 0.005(19) -0.018(19) 0.049(15)
C14A 0.15(3) 0.09(2) 0.21(4) -0.01(3) -0.11(3) 0.03(2)
C12A 0.100(17) 0.075(10) 0.16(2) -0.006(13) -0.002(15) 0.033(10)
C7A 0.093(13) 0.071(10) 0.127(17) -0.008(11) 0.012(12) 0.026(9)
C9A 0.12(2) 0.108(17) 0.17(3) 0.013(18) -0.030(18) 0.024(16)
C10A 0.11(2) 0.110(17) 0.19(3) 0.03(2) -0.03(2) 0.042(16)
C1A 0.098(13) 0.060(15) 0.111(16) -0.012(12) 0.010(12) 0.006(13)
N411 0.14(2) 0.063(13) 0.16(2) -0.011(16) 0.047(17) 0.034(15)
C430 0.15(2) 0.077(16) 0.16(2) 0.011(18) 0.035(19) 0.023(17)
C431 0.148(19) 0.061(17) 0.155(19) 0.018(17) 0.036(17) 0.026(16)
C429 0.15(2) 0.061(14) 0.17(2) 0.004(16) 0.038(18) 0.024(16)
C428 0.17(2) 0.063(15) 0.14(2) 0.001(17) 0.038(19) 0.019(17)
C427 0.16(2) 0.054(15) 0.15(2) 0.011(16) 0.041(19) 0.026(16)
C420 0.10(2) 0.063(18) 0.13(2) 0.007(18) -0.020(19) 0.034(17)
C419 0.10(2) 0.078(19) 0.14(2) 0.022(18) -0.026(19) 0.034(17)
C322 0.08(2) 0.08(2) 0.16(3) 0.01(2) -0.04(2) 0.04(2)
C323 0.09(2) 0.07(2) 0.15(3) 0.01(2) -0.04(2) 0.04(2)
C16B 0.30(5) 0.066(16) 0.25(5) 0.06(2) -0.04(5) -0.02(2)
C805 0.11(4) 0.11(4) 0.24(7) -0.06(4) 0.06(4) -0.02(3)
C804 0.11(4) 0.11(4) 0.24(7) -0.07(4) 0.07(4) -0.02(3)
C803 0.09(4) 0.11(4) 0.25(7) -0.07(4) 0.07(4) -0.02(3)
C802 0.10(3) 0.11(4) 0.25(7) -0.07(4) 0.08(4) -0.02(3)
C801 0.10(4) 0.11(4) 0.23(7) -0.06(4) 0.08(4) -0.03(3)
C806 0.11(4) 0.11(4) 0.23(7) -0.06(4) 0.07(4) -0.03(3)
C405 0.143(17) 0.055(7) 0.23(4) 0.041(11) 0.07(2) 0.031(8)
C404 0.143(17) 0.055(7) 0.23(4) 0.041(11) 0.07(2) 0.031(8)

loop_
_atom_type_symbol
_atom_type_description
_atom_type_scat_dispersion_real
_atom_type_scat_dispersion_imag
_atom_type_scat_source
C C 0.0181 0.0091 'International Tables Vol C Tables 4.2.6.8 and 6.1.1.4'
H H 0.0000 0.0000 'International Tables Vol C Tables 4.2.6.8 and 6.1.1.4'
I I -0.3257 6.8362 'International Tables Vol C Tables 4.2.6.8 and 6.1.1.4'
N N 0.0311 0.0180 'International Tables Vol C Tables 4.2.6.8 and 6.1.1.4'
O O 0.0492 0.0322 'International Tables Vol C Tables 4.2.6.8 and 6.1.1.4'
Zn Zn -1.5491 0.6778 'International Tables Vol C Tables 4.2.6.8 and 6.1.1.4'

loop_
_exptl_crystal_face_index_h
_exptl_crystal_face_index_k
_exptl_crystal_face_index_l
_exptl_crystal_face_perp_dist
-1 0 -2 0.0622
1 0 2 0.0375
1 0 0 0.0572
-1 0 0 0.0861
1 -2 0 0.0696
-2 -1 0 0.0703
-1 -2 0 0.0637
1 1 0 0.0951
-2 1 0 0.0909
0 1 0 0.1023
2 0 -1 0.0623
1 1 -2 0.0823
-1 -1 2 0.0764
1 -1 -1 0.0677
-2 1 1 0.0886
0 1 2 0.0787
1 0 -1 0.0601
-1 0 2 0.0608
2 -1 -2 0.0660

loop_
_geom_angle_atom_site_label_1
_geom_angle_atom_site_label_2
_geom_angle_atom_site_label_3
_geom_angle
_geom_angle_site_symmetry_1
_geom_angle_site_symmetry_3
_geom_angle_publ_flag
I303 Zn32 I304 126.5(5) . . ?
N305 Zn32 I303 104.8(6) . . ?
N305 Zn32 I304 107.9(6) . . ?
N312 Zn32 I303 104.7(7) 8_455 . ?
N312 Zn32 I304 109.3(7) 8_455 . ?
N312 Zn32 N305 100.7(7) 8_455 . ?
I305 Zn33 I306 123.6(4) . . ?
N307 Zn33 I306 106.1(8) . . ?
N307 Zn33 I305 107.9(6) . . ?
N307 Zn33 N306 104.6(6) . . ?
N306 Zn33 I306 107.8(6) . . ?
N306 Zn33 I305 105.4(7) . . ?
I401 Zn41 I402 116.5(10) . . ?
N301 Zn41 I402 102.8(10) . . ?
N301 Zn41 I401 114.5(13) . . ?
N301 Zn41 N311 100.4(13) . 3_445 ?
N311 Zn41 I402 109.2(15) 3_445 . ?
N311 Zn41 I401 111.9(16) 3_445 . ?
C311 N305 Zn32 119.9(10) . . ?
C311 N305 C312 117.9(12) . . ?
C311 N305 Zn42 117.2(10) . . ?
C312 N305 Zn32 122.1(10) . . ?
C312 N305 Zn42 122.8(10) . . ?
C307 N304 C308 113.4(11) . . ?
C326 N308 C324 113.6(16) . . ?
C307 N303 C306 113.3(12) . . ?
C326 N310 C325 113.3(13) . . ?
C306 N302 C308 116.5(12) . . ?
Zn32 N312 Zn42 10.0(6) 8_556 8_556 ?
C332 N312 Zn32 129.4(16) . 8_556 ?
C332 N312 Zn42 119.4(15) . 8_556 ?
C336 N312 Zn32 114.4(12) . 8_556 ?
C336 N312 C332 115.2(16) . . ?
C336 N312 Zn42 124.0(12) . 8_556 ?
C423 N307 Zn33 125.0(18) . . ?
C319 N307 Zn33 122.5(14) . . ?
C319 N307 C423 112.6(18) . . ?
C419 N307 Zn43 117.9(15) . . ?
C419 N307 C323 111(3) . . ?
C323 N307 Zn43 127.1(19) . . ?
C309 C313 H313 120.5 . . ?
C312 C313 H313 120.5 . . ?
C312 C313 C309 119.1(12) . . ?
C325 N309 C324 114.9(15) . . ?
C333 C334 C326 118.7(14) . . ?
C335 C334 C326 123.1(19) . . ?
C335 C334 C333 118.1(16) . . ?
N308 C326 N310 126.0(14) . . ?
N308 C326 C334 120.0(17) . . ?
N310 C326 C334 113.9(14) . . ?
C313 C309 C307 121.2(11) . . ?
C310 C309 C313 118.1(12) . . ?
C310 C309 C307 120.7(12) . . ?
C334 C333 H333 119.1 . . ?
C334 C333 C332 121.9(14) . . ?
C332 C333 H333 119.1 . . ?
N312 C332 C333 121.0(18) . . ?
N312 C332 H332 119.5 . . ?
C333 C332 H332 119.5 . . ?
C318 N306 Zn33 121.5(11) . . ?
C318 N306 Zn43 121.2(11) . . ?
C318 N306 Zn53 135.6(14) . . ?
C314 N306 Zn33 121.8(11) . . ?
C314 N306 C318 116.7(14) . . ?
C314 N306 Zn43 122.1(10) . . ?
C314 N306 Zn53 105.7(13) . . ?
C422 C321 C324 119.7(16) . . ?
C422 C321 C320 117.1(19) . . ?
C320 C321 C324 122.7(18) . . ?
C420 C321 C324 121.9(19) . . ?
C322 C321 C324 120.5(17) . . ?
C322 C321 C420 112(3) . . ?
N304 C307 C309 116.5(11) . . ?
N303 C307 N304 127.0(12) . . ?
N303 C307 C309 116.5(12) . . ?
N304 C308 C316 114.9(12) . . ?
N302 C308 N304 124.3(13) . . ?
N302 C308 C316 120.5(12) . . ?
N305 C311 H311 119.0 . . ?
N305 C311 C310 122.1(12) . . ?
C310 C311 H311 119.0 . . ?
C305 N301 Zn41 129.0(19) . . ?
C305 N301 C301 123(2) . . ?
C301 N301 Zn41 107.8(18) . . ?
C301 N301 Zn31 123.5(18) . . ?
C301 N301 Zn51 100.5(17) . . ?
C301 N301 Zn61 158(2) . . ?
C405 N301 C301 118(2) . . ?
C405 N301 Zn31 115(2) . . ?
C317 C316 C308 123.6(12) . . ?
C317 C316 C315 116.3(14) . . ?
C315 C316 C308 120.1(15) . . ?
C316 C317 H317 119.9 . . ?
C318 C317 C316 120.1(13) . . ?
C318 C317 H317 119.9 . . ?
N308 C324 C321 116.9(18) . . ?
N309 C324 N308 126.1(15) . . ?
N309 C324 C321 117.0(15) . . ?
N305 C312 C313 123.2(13) . . ?
N305 C312 H312 118.4 . . ?
C313 C312 H312 118.4 . . ?
C309 C310 C311 119.5(12) . . ?
C309 C310 H310 120.2 . . ?
C311 C310 H310 120.2 . . ?
N301 C305 H305 120.4 . . ?
N301 C305 C304 119(3) . . ?
C304 C305 H305 120.4 . . ?
N306 C318 H318 118.5 . . ?
C317 C318 N306 123.1(15) . . ?
C317 C318 H318 118.5 . . ?
C302 C303 C306 121.5(15) . . ?
C304 C303 C306 120(2) . . ?
C304 C303 C302 118.1(19) . . ?
C404 C303 C306 120(3) . . ?
C404 C303 C302 117(2) . . ?
N303 C306 C303 114.8(15) . . ?
N302 C306 N303 124.9(13) . . ?
N302 C306 C303 120.3(14) . . ?
C331 C327 C325 118(3) . . ?
C331 C327 C328 118(3) . . ?
C328 C327 C325 122(2) . . ?
N307 C423 H423 116.1 . . ?
N307 C423 C422 128(3) . . ?
C422 C423 H423 116.1 . . ?
C303 C302 H302 120.6 . . ?
C303 C302 C301 119(2) . . ?
C301 C302 H302 120.6 . . ?
N310 C325 C327 118.1(18) . . ?
N310 C325 C427 114.5(18) . . ?
N309 C325 N310 125.8(18) . . ?
N309 C325 C327 115.7(18) . . ?
N309 C325 C427 120(2) . . ?
N307 C319 H319 115.1 . . ?
N307 C319 C320 130(2) . . ?
C320 C319 H319 115.1 . . ?
C316 C315 H315 119.7 . . ?
C314 C315 C316 120.5(17) . . ?
C314 C315 H315 119.7 . . ?
C321 C422 C423 117(2) . . ?
C321 C422 H422 121.7 . . ?
C423 C422 H422 121.7 . . ?
N306 C314 C315 123.1(15) . . ?
N306 C314 H314 118.5 . . ?
C315 C314 H314 118.5 . . ?
C329 N311 Zn41 124(2) . 3 ?
C330 N311 Zn41 124(2) . 3 ?
C330 N311 C329 112(3) . . ?
N301 C301 C302 117(2) . . ?
N301 C301 H301 121.3 . . ?
C302 C301 H301 121.3 . . ?
C305 C304 H304 118.9 . . ?
C303 C304 C305 122(3) . . ?
C303 C304 H304 118.9 . . ?
C334 C335 H335 120.7 . . ?
C334 C335 C336 119(2) . . ?
C336 C335 H335 120.7 . . ?
C327 C331 H331 122.0 . . ?
C327 C331 C330 116(4) . . ?
C330 C331 H331 122.0 . . ?
C327 C328 H328 120.6 . . ?
C329 C328 C327 119(3) . . ?
C329 C328 H328 120.6 . . ?
C321 C320 H320 122.5 . . ?
C319 C320 C321 115(2) . . ?
C319 C320 H320 122.5 . . ?
N311 C329 H329 117.1 . . ?
C328 C329 N311 126(3) . . ?
C328 C329 H329 117.1 . . ?
N311 C330 C331 125(3) . . ?
N311 C330 H330 117.7 . . ?
C331 C330 H330 117.7 . . ?
N307 Zn43 N306 102.9(6) . . ?
N307 Zn43 I406 110.0(7) . . ?
N307 Zn43 I405 103.9(6) . . ?
N306 Zn43 I406 108.1(5) . . ?
N306 Zn43 I405 101.7(6) . . ?
I406 Zn43 I405 127.6(5) . . ?
N301 Zn31 I301 103.6(8) . . ?
N301 Zn31 I302 111.9(9) . . ?
N301 Zn31 N411 101.6(11) . 3_445 ?
I301 Zn31 I302 121.5(5) . . ?
N411 Zn31 I301 117.6(16) 3_445 . ?
N411 Zn31 I302 99.2(15) 3_445 . ?
N305 Zn42 N312 94.6(8) . 8_455 ?
N305 Zn42 I404 105.8(7) . . ?
N305 Zn42 I403 110.8(8) . . ?
N312 Zn42 I404 100.9(8) 8_455 . ?
N312 Zn42 I403 115.1(8) 8_455 . ?
I403 Zn42 I404 125.1(7) . . ?
N301 Zn51 I502 101.4(9) . . ?
N301 Zn51 I501 116.6(10) . . ?
I502 Zn51 I501 121.8(8) . . ?
N307 Zn53 I506 98.9(16) . . ?
N307 Zn53 I505 108.3(17) . . ?
N306 Zn53 N307 105.0(16) . . ?
N306 Zn53 I506 95.8(14) . . ?
N306 Zn53 I505 123(2) . . ?
I506 Zn53 I505 122.2(14) . . ?
N301 Zn61 I602 142.9(18) . . ?
N301 Zn61 I601 96.4(11) . . ?
I601 Zn61 I602 117.6(13) . . ?
N312 C336 C335 124.8(19) . . ?
N312 C336 H336 117.6 . . ?
C335 C336 H336 117.6 . . ?
C8B O2B C14B 124(3) . . ?
C13B O1B H1B 109.5 . . ?
C12B O3B C15B 120(3) . . ?
O2B C8B C9B 122(2) . . ?
O2B C8B C7B 118(2) . . ?
C9B C8B C7B 120.0 . . ?
C8B C9B H9B 120.0 . . ?
C10B C9B C8B 120.0 . . ?
C10B C9B H9B 120.0 . . ?
C9B C10B H10B 120.0 . . ?
C9B C10B C11B 120.0 . . ?
C11B C10B H10B 120.0 . . ?
C10B C11B H11B 120.0 . . ?
C12B C11B C10B 120.0 . . ?
C12B C11B H11B 120.0 . . ?
O3B C12B C11B 119.5(19) . . ?
O3B C12B C7B 120.1(19) . . ?
C7B C12B C11B 120.0 . . ?
C8B C7B C4B 117(2) . . ?
C12B C7B C8B 120.0 . . ?
C12B C7B C4B 122(2) . . ?
C3B C4B C7B 118(2) . . ?
C3B C4B C5B 120.0 . . ?
C5B C4B C7B 121(2) . . ?
C4B C3B H3B 120.0 . . ?
C2B C3B C4B 120.0 . . ?
C2B C3B H3B 120.0 . . ?
C3B C2B H2B 120.0 . . ?
C1B C2B C3B 120.0 . . ?
C1B C2B H2B 120.0 . . ?
C2B C1B C6B 120.0 . . ?
C2B C1B C16B 119(2) . . ?
C6B C1B C16B 121(2) . . ?
C1B C6B H6B 120.0 . . ?
C5B C6B C1B 120.0 . . ?
C5B C6B H6B 120.0 . . ?
C4B C5B C13B 124(2) . . ?
C6B C5B C4B 120.0 . . ?
C6B C5B C13B 115(2) . . ?
O3B C15B H15A 109.5 . . ?
O3B C15B H15B 109.5 . . ?
O3B C15B H15C 109.5 . . ?
H15A C15B H15B 109.5 . . ?
H15A C15B H15C 109.5 . . ?
H15B C15B H15C 109.5 . . ?
O2B C14B H14A 109.5 . . ?
O2B C14B H14B 109.5 . . ?
O2B C14B H14C 109.5 . . ?
H14A C14B H14B 109.5 . . ?
H14A C14B H14C 109.5 . . ?
H14B C14B H14C 109.5 . . ?
O1B C13B C5B 119(3) . . ?
O1B C13B H13A 107.6 . . ?
O1B C13B H13B 107.6 . . ?
C5B C13B H13A 107.6 . . ?
C5B C13B H13B 107.6 . . ?
H13A C13B H13B 107.0 . . ?
C3A C2A H2A 120.3 . . ?
C1A C2A H2A 120.3 . . ?
C1A C2A C3A 119.5(16) . . ?
C8A O2A C14A 111(3) . . ?
C5A C4A C7A 119(2) . . ?
C3A C4A C5A 118.2(15) . . ?
C3A C4A C7A 122(2) . . ?
C4A C5A C13A 122(2) . . ?
C6A C5A C4A 120.1(15) . . ?
C6A C5A C13A 118(2) . . ?
C13A O1A H1A 109.5 . . ?
H15D C15A H15E 109.5 . . ?
H15D C15A H15F 109.5 . . ?
H15E C15A H15F 109.5 . . ?
O3A C15A H15D 109.5 . . ?
O3A C15A H15E 109.5 . . ?
O3A C15A H15F 109.5 . . ?
C5A C6A H6A 119.8 . . ?
C1A C6A C5A 120.5(16) . . ?
C1A C6A H6A 119.8 . . ?
C2A C3A H3A 119.1 . . ?
C4A C3A C2A 121.8(16) . . ?
C4A C3A H3A 119.1 . . ?
C12A O3A C15A 116(3) . . ?
H16D C16A H16E 109.5 . . ?
H16D C16A H16F 109.5 . . ?
H16E C16A H16F 109.5 . . ?
C1A C16A H16D 109.5 . . ?
C1A C16A H16E 109.5 . . ?
C1A C16A H16F 109.5 . . ?
O2A C8A C7A 118(2) . . ?
O2A C8A C9A 121(3) . . ?
C7A C8A C9A 121(2) . . ?
C5A C13A H13C 108.4 . . ?
C5A C13A H13D 108.4 . . ?
O1A C13A C5A 115(3) . . ?
O1A C13A H13C 108.4 . . ?
O1A C13A H13D 108.4 . . ?
H13C C13A H13D 107.5 . . ?
C12A C11A H11A 120.8 . . ?
C10A C11A H11A 120.8 . . ?
C10A C11A C12A 118(4) . . ?
O2A C14A H14D 109.5 . . ?
O2A C14A H14E 109.5 . . ?
O2A C14A H14F 109.5 . . ?
H14D C14A H14E 109.5 . . ?
H14D C14A H14F 109.5 . . ?
H14E C14A H14F 109.5 . . ?
O3A C12A C11A 120(3) . . ?
O3A C12A C7A 119(3) . . ?
C7A C12A C11A 121(3) . . ?
C8A C7A C4A 117(2) . . ?
C8A C7A C12A 120(3) . . ?
C12A C7A C4A 123(3) . . ?
C8A C9A H9A 120.9 . . ?
C10A C9A C8A 118(3) . . ?
C10A C9A H9A 120.9 . . ?
C11A C10A H10A 119.3 . . ?
C9A C10A C11A 121(3) . . ?
C9A C10A H10A 119.3 . . ?
C2A C1A C6A 119.4(16) . . ?
C2A C1A C16A 119(3) . . ?
C6A C1A C16A 121(3) . . ?
C430 N411 C429 113(3) . . ?
N411 C430 H430 118.1 . . ?
N411 C430 C431 124(3) . . ?
C431 C430 H430 118.1 . . ?
C430 C431 H431 122.6 . . ?
C427 C431 C430 115(5) . . ?
C427 C431 H431 122.6 . . ?
N411 C429 H429 116.8 . . ?
C428 C429 N411 126(3) . . ?
C428 C429 H429 116.8 . . ?
C429 C428 H428 121.3 . . ?
C429 C428 C427 117(3) . . ?
C427 C428 H428 121.3 . . ?
C431 C427 C325 120(3) . . ?
C431 C427 C428 119(3) . . ?
C428 C427 C325 121(3) . . ?
C321 C420 H420 122.1 . . ?
C419 C420 C321 116(3) . . ?
C419 C420 H420 122.1 . . ?
N307 C419 C420 129(3) . . ?
N307 C419 H419 115.3 . . ?
C420 C419 H419 115.3 . . ?
C321 C322 H322 121.5 . . ?
C321 C322 C323 117(3) . . ?
C323 C322 H322 121.5 . . ?
N307 C323 C322 127(3) . . ?
N307 C323 H323 116.5 . . ?
C322 C323 H323 116.5 . . ?
C1B C16B H16A 109.5 . . ?
C1B C16B H16B 109.5 . . ?
C1B C16B H16C 109.5 . . ?
H16A C16B H16B 109.5 . . ?
H16A C16B H16C 109.5 . . ?
H16B C16B H16C 109.5 . . ?
H80A C805 H80B 108.0 . . ?
C804 C805 H80A 109.4 . . ?
C804 C805 H80B 109.4 . . ?
C806 C805 H80A 109.4 . . ?
C806 C805 H80B 109.4 . . ?
C806 C805 C804 111(3) . . ?
C805 C804 H80C 109.3 . . ?
C805 C804 H80D 109.3 . . ?
H80C C804 H80D 108.0 . . ?
C803 C804 C805 112(2) . . ?
C803 C804 H80C 109.3 . . ?
C803 C804 H80D 109.3 . . ?
C804 C803 H80E 109.3 . . ?
C804 C803 H80F 109.3 . . ?
C804 C803 C802 112(2) . . ?
H80E C803 H80F 108.0 . . ?
C802 C803 H80E 109.3 . . ?
C802 C803 H80F 109.3 . . ?
C803 C802 H80G 109.3 . . ?
C803 C802 H80H 109.3 . . ?
H80G C802 H80H 107.9 . . ?
C801 C802 C803 112(2) . . ?
C801 C802 H80G 109.3 . . ?
C801 C802 H80H 109.3 . . ?
C802 C801 H80I 109.1 . . ?
C802 C801 H80J 109.1 . . ?
H80I C801 H80J 107.9 . . ?
C806 C801 C802 112(2) . . ?
C806 C801 H80I 109.1 . . ?
C806 C801 H80J 109.1 . . ?
C805 C806 H80K 109.1 . . ?
C805 C806 H80L 109.1 . . ?
C801 C806 C805 112(2) . . ?
C801 C806 H80K 109.1 . . ?
C801 C806 H80L 109.1 . . ?
H80K C806 H80L 107.9 . . ?
N301 C405 H405 121.3 . . ?
N301 C405 C404 117(3) . . ?
C404 C405 H405 121.3 . . ?
C303 C404 C405 120(3) . . ?
C303 C404 H404 120.1 . . ?
C405 C404 H404 120.1 . . ?

loop_
_geom_bond_atom_site_label_1
_geom_bond_atom_site_label_2
_geom_bond_distance
_geom_bond_site_symmetry_2
_geom_bond_publ_flag
I303 Zn32 2.482(10) . ?
I304 Zn32 2.562(8) . ?
I306 Zn33 2.555(10) . ?
I305 Zn33 2.552(9) . ?
Zn32 N305 2.066(14) . ?
Zn32 N312 1.97(2) 8_455 ?
Zn33 N307 2.004(15) . ?
Zn33 N306 2.077(15) . ?
I402 Zn41 2.60(2) . ?
I401 Zn41 2.48(2) . ?
Zn41 N301 2.14(2) . ?
Zn41 N311 2.14(4) 3_445 ?
N305 C311 1.310(17) . ?
N305 C312 1.339(17) . ?
N305 Zn42 2.059(15) . ?
N304 C307 1.331(16) . ?
N304 C308 1.383(16) . ?
N308 C326 1.321(18) . ?
N308 C324 1.35(2) . ?
N303 C307 1.330(16) . ?
N303 C306 1.374(18) . ?
N310 C326 1.35(2) . ?
N310 C325 1.35(2) . ?
N302 C308 1.318(19) . ?
N302 C306 1.31(2) . ?
N312 C332 1.356(18) . ?
N312 Zn42 2.16(3) 8_556 ?
N312 C336 1.32(3) . ?
N307 C423 1.28(2) . ?
N307 C319 1.28(3) . ?
N307 Zn43 2.027(14) . ?
N307 Zn53 2.18(5) . ?
N307 C419 1.27(3) . ?
N307 C323 1.29(3) . ?
C313 H313 0.9500 . ?
C313 C309 1.393(17) . ?
C313 C312 1.372(18) . ?
N309 C324 1.32(2) . ?
N309 C325 1.31(2) . ?
C334 C326 1.46(2) . ?
C334 C333 1.35(2) . ?
C334 C335 1.32(2) . ?
C309 C307 1.496(17) . ?
C309 C310 1.345(18) . ?
C333 H333 0.9500 . ?
C333 C332 1.41(2) . ?
C332 H332 0.9500 . ?
N306 C318 1.350(18) . ?
N306 C314 1.30(2) . ?
N306 Zn43 2.103(15) . ?
N306 Zn53 1.89(4) . ?
C321 C324 1.47(2) . ?
C321 C422 1.35(3) . ?
C321 C320 1.44(2) . ?
C321 C420 1.44(3) . ?
C321 C322 1.35(3) . ?
C308 C316 1.50(2) . ?
C311 H311 0.9500 . ?
C311 C310 1.42(2) . ?
N301 C305 1.24(4) . ?
N301 C301 1.38(3) . ?
N301 Zn31 2.102(17) . ?
N301 Zn51 2.29(2) . ?
N301 Zn61 2.17(2) . ?
N301 C405 1.24(4) . ?
C316 C317 1.35(2) . ?
C316 C315 1.385(19) . ?
C317 H317 0.9500 . ?
C317 C318 1.33(2) . ?
C312 H312 0.9500 . ?
C310 H310 0.9500 . ?
C305 H305 0.9500 . ?
C305 C304 1.41(3) . ?
C318 H318 0.9500 . ?
C303 C306 1.50(2) . ?
C303 C302 1.39(3) . ?
C303 C304 1.31(3) . ?
C303 C404 1.31(3) . ?
C327 C325 1.54(3) . ?
C327 C331 1.29(4) . ?
C327 C328 1.39(3) . ?
C423 H423 0.9500 . ?
C423 C422 1.43(2) . ?
C302 H302 0.9500 . ?
C302 C301 1.41(2) . ?
C325 C427 1.53(3) . ?
C319 H319 0.9500 . ?
C319 C320 1.38(3) . ?
C315 H315 0.9500 . ?
C315 C314 1.33(2) . ?
C422 H422 0.9500 . ?
C314 H314 0.9500 . ?
N311 C329 1.35(3) . ?
N311 C330 1.29(3) . ?
C301 H301 0.9500 . ?
C304 H304 0.9500 . ?
C335 H335 0.9500 . ?
C335 C336 1.43(3) . ?
C331 H331 0.9500 . ?
C331 C330 1.41(5) . ?
C328 H328 0.9500 . ?
C328 C329 1.28(3) . ?
C320 H320 0.9500 . ?
C329 H329 0.9500 . ?
C330 H330 0.9500 . ?
I406 Zn43 2.507(8) . ?
Zn43 I405 2.535(9) . ?
I301 Zn31 2.463(13) . ?
Zn31 I302 2.562(13) . ?
Zn31 N411 2.10(4) 3_445 ?
I404 Zn42 2.556(12) . ?
Zn42 I403 2.491(12) . ?
I502 Zn51 2.46(2) . ?
I501 Zn51 2.576(18) . ?
I506 Zn53 2.521(18) . ?
I505 Zn53 2.537(17) . ?
I602 Zn61 2.63(2) . ?
I601 Zn61 2.48(2) . ?
C336 H336 0.9500 . ?
O2B C8B 1.383(18) . ?
O2B C14B 1.449(19) . ?
O1B H1B 0.8400 . ?
O1B C13B 1.421(10) . ?
O3B C12B 1.365(17) . ?
O3B C15B 1.451(19) . ?
C8B C9B 1.3900 . ?
C8B C7B 1.3900 . ?
C9B H9B 0.9500 . ?
C9B C10B 1.3900 . ?
C10B H10B 0.9500 . ?
C10B C11B 1.3900 . ?
C11B H11B 0.9500 . ?
C11B C12B 1.3900 . ?
C12B C7B 1.3900 . ?
C7B C4B 1.490(10) . ?
C4B C3B 1.3900 . ?
C4B C5B 1.3900 . ?
C3B H3B 0.9500 . ?
C3B C2B 1.3900 . ?
C2B H2B 0.9500 . ?
C2B C1B 1.3900 . ?
C1B C6B 1.3900 . ?
C1B C16B 1.506(17) . ?
C6B H6B 0.9500 . ?
C6B C5B 1.3900 . ?
C5B C13B 1.484(19) . ?
C15B H15A 0.9800 . ?
C15B H15B 0.9800 . ?
C15B H15C 0.9800 . ?
C14B H14A 0.9800 . ?
C14B H14B 0.9800 . ?
C14B H14C 0.9800 . ?
C13B H13A 0.9900 . ?
C13B H13B 0.9900 . ?
C2A H2A 0.9500 . ?
C2A C3A 1.38(2) . ?
C2A C1A 1.37(2) . ?
O2A C8A 1.35(3) . ?
O2A C14A 1.427(19) . ?
C4A C5A 1.38(2) . ?
C4A C3A 1.368(19) . ?
C4A C7A 1.52(3) . ?
C5A C6A 1.38(2) . ?
C5A C13A 1.51(3) . ?
O1A H1A 0.8400 . ?
O1A C13A 1.418(19) . ?
C15A H15D 0.9800 . ?
C15A H15E 0.9800 . ?
C15A H15F 0.9800 . ?
C15A O3A 1.42(2) . ?
C6A H6A 0.9500 . ?
C6A C1A 1.37(2) . ?
C3A H3A 0.9500 . ?
O3A C12A 1.35(3) . ?
C16A H16D 0.9800 . ?
C16A H16E 0.9800 . ?
C16A H16F 0.9800 . ?
C16A C1A 1.51(3) . ?
C8A C7A 1.385(19) . ?
C8A C9A 1.397(18) . ?
C13A H13C 0.9900 . ?
C13A H13D 0.9900 . ?
C11A H11A 0.9500 . ?
C11A C12A 1.40(2) . ?
C11A C10A 1.40(2) . ?
C14A H14D 0.9800 . ?
C14A H14E 0.9800 . ?
C14A H14F 0.9800 . ?
C12A C7A 1.386(19) . ?
C9A H9A 0.9500 . ?
C9A C10A 1.395(19) . ?
C10A H10A 0.9500 . ?
N411 C430 1.28(3) . ?
N411 C429 1.34(4) . ?
C430 H430 0.9500 . ?
C430 C431 1.41(5) . ?
C431 H431 0.9500 . ?
C431 C427 1.29(4) . ?
C429 H429 0.9500 . ?
C429 C428 1.27(3) . ?
C428 H428 0.9500 . ?
C428 C427 1.39(3) . ?
C420 H420 0.9500 . ?
C420 C419 1.37(3) . ?
C419 H419 0.9500 . ?
C322 H322 0.9500 . ?
C322 C323 1.42(3) . ?
C323 H323 0.9500 . ?
C16B H16A 0.9800 . ?
C16B H16B 0.9800 . ?
C16B H16C 0.9800 . ?
C805 H80A 0.9900 . ?
C805 H80B 0.9900 . ?
C805 C804 1.539(14) . ?
C805 C806 1.537(14) . ?
C804 H80C 0.9900 . ?
C804 H80D 0.9900 . ?
C804 C803 1.538(14) . ?
C803 H80E 0.9900 . ?
C803 H80F 0.9900 . ?
C803 C802 1.539(14) . ?
C802 H80G 0.9900 . ?
C802 H80H 0.9900 . ?
C802 C801 1.537(14) . ?
C801 H80I 0.9900 . ?
C801 H80J 0.9900 . ?
C801 C806 1.536(14) . ?
C806 H80K 0.9900 . ?
C806 H80L 0.9900 . ?
C405 H405 0.9500 . ?
C405 C404 1.41(3) . ?
C404 H404 0.9500 . ?

loop_
_geom_torsion_atom_site_label_1
_geom_torsion_atom_site_label_2
_geom_torsion_atom_site_label_3
_geom_torsion_atom_site_label_4
_geom_torsion
_geom_torsion_site_symmetry_1
_geom_torsion_site_symmetry_2
_geom_torsion_site_symmetry_3
_geom_torsion_site_symmetry_4
_geom_torsion_publ_flag
Zn32 N305 C311 C310 -176.3(14) . . . . ?
Zn32 N305 C312 C313 178.5(15) . . . . ?
Zn32 N312 C332 C333 173.1(11) 8_556 . . . ?
Zn32 N312 C336 C335 -177.4(18) 8_556 . . . ?
Zn33 N307 C423 C422 172(3) . . . . ?
Zn33 N307 C319 C320 -172(2) . . . . ?
Zn33 N306 C318 C317 -174.3(15) . . . . ?
Zn33 N306 C314 C315 178(2) . . . . ?
Zn41 N301 C305 C304 178(5) . . . . ?
Zn41 N301 C301 C302 -175(2) . . . . ?
Zn41 N311 C329 C328 -176(4) 3 . . . ?
Zn41 N311 C330 C331 169(6) 3 . . . ?
N305 C311 C310 C309 -4(3) . . . . ?
N304 C308 C316 C317 5(3) . . . . ?
N304 C308 C316 C315 -178.1(19) . . . . ?
N310 C325 C427 C431 7(11) . . . . ?
N310 C325 C427 C428 -176(5) . . . . ?
N302 C308 C316 C317 179.0(18) . . . . ?
N302 C308 C316 C315 -4(3) . . . . ?
N307 C423 C422 C321 -1(6) . . . . ?
N307 C319 C320 C321 1(4) . . . . ?
C313 C309 C307 N304 3(2) . . . . ?
C313 C309 C307 N303 -176.1(16) . . . . ?
C313 C309 C310 C311 5(3) . . . . ?
N309 C325 C427 C431 -178(8) . . . . ?
N309 C325 C427 C428 0(9) . . . . ?
C334 C333 C332 N312 -2(2) . . . . ?
C334 C335 C336 N312 7(4) . . . . ?
C326 N308 C324 N309 -6(2) . . . . ?
C326 N308 C324 C321 175.0(12) . . . . ?
C326 N310 C325 N309 1(2) . . . . ?
C326 N310 C325 C327 -172(4) . . . . ?
C326 N310 C325 C427 176(4) . . . . ?
C326 C334 C333 C332 -178.0(12) . . . . ?
C326 C334 C335 C336 175.9(18) . . . . ?
C309 C313 C312 N305 -1(3) . . . . ?
C333 C334 C326 N308 15(2) . . . . ?
C333 C334 C326 N310 -168.2(13) . . . . ?
C333 C334 C335 C336 -3(3) . . . . ?
C332 N312 C336 C335 -7(3) . . . . ?
C321 C420 C419 N307 -6(9) . . . . ?
C321 C322 C323 N307 10(10) . . . . ?
C307 N304 C308 N302 6(2) . . . . ?
C307 N304 C308 C316 -179.9(14) . . . . ?
C307 N303 C306 N302 8(3) . . . . ?
C307 N303 C306 C303 -172.6(15) . . . . ?
C307 C309 C310 C311 -177.2(16) . . . . ?
C308 N304 C307 N303 -2(2) . . . . ?
C308 N304 C307 C309 179.2(14) . . . . ?
C308 N302 C306 N303 -5(3) . . . . ?
C308 N302 C306 C303 176.0(17) . . . . ?
C308 C316 C317 C318 178.4(18) . . . . ?
C308 C316 C315 C314 -175(2) . . . . ?
C311 N305 C312 C313 2(3) . . . . ?
N301 C305 C304 C303 1(11) . . . . ?
N301 C405 C404 C303 -33(12) . . . . ?
C316 C317 C318 N306 -5(3) . . . . ?
C316 C315 C314 N306 -2(4) . . . . ?
C317 C316 C315 C314 2(4) . . . . ?
C324 N308 C326 N310 5.7(19) . . . . ?
C324 N308 C326 C334 -178.0(12) . . . . ?
C324 N309 C325 N310 -2(3) . . . . ?
C324 N309 C325 C327 171(4) . . . . ?
C324 N309 C325 C427 -177(4) . . . . ?
C324 C321 C422 C423 -178(3) . . . . ?
C324 C321 C320 C319 178(2) . . . . ?
C324 C321 C420 C419 -180(4) . . . . ?
C324 C321 C322 C323 178(4) . . . . ?
C312 N305 C311 C310 1(3) . . . . ?
C312 C313 C309 C307 179.3(17) . . . . ?
C312 C313 C309 C310 -3(3) . . . . ?
C310 C309 C307 N304 -175.3(16) . . . . ?
C310 C309 C307 N303 6(2) . . . . ?
C305 N301 C301 C302 12(5) . . . . ?
C318 N306 C314 C315 -1(4) . . . . ?
C318 N306 Zn53 N307 -119(2) . . . . ?
C318 N306 Zn53 I506 -18(3) . . . . ?
C318 N306 Zn53 I505 117(2) . . . . ?
C303 C302 C301 N301 -3(4) . . . . ?
C306 N303 C307 N304 -4(2) . . . . ?
C306 N303 C307 C309 174.3(15) . . . . ?
C306 N302 C308 N304 -3(3) . . . . ?
C306 N302 C308 C316 -176.6(16) . . . . ?
C306 C303 C302 C301 177(2) . . . . ?
C306 C303 C304 C305 -175(6) . . . . ?
C306 C303 C404 C405 -160(6) . . . . ?
C327 C331 C330 N311 25(12) . . . . ?
C327 C328 C329 N311 -10(8) . . . . ?
C423 N307 C319 C320 7(5) . . . . ?
C302 C303 C306 N303 -5(3) . . . . ?
C302 C303 C306 N302 175(2) . . . . ?
C302 C303 C304 C305 8(12) . . . . ?
C302 C303 C404 C405 7(14) . . . . ?
C325 N310 C326 N308 -3(2) . . . . ?
C325 N310 C326 C334 -179.8(13) . . . . ?
C325 N309 C324 N308 4(2) . . . . ?
C325 N309 C324 C321 -176.9(14) . . . . ?
C325 C327 C331 C330 177(5) . . . . ?
C325 C327 C328 C329 176(6) . . . . ?
C319 N307 C423 C422 -7(5) . . . . ?
C315 C316 C317 C318 1(3) . . . . ?
C422 C321 C324 N308 -9(4) . . . . ?
C422 C321 C324 N309 173(4) . . . . ?
C422 C321 C320 C319 -10(4) . . . . ?
C314 N306 C318 C317 5(3) . . . . ?
C314 N306 Zn53 N307 78.9(19) . . . . ?
C314 N306 Zn53 I506 179.7(18) . . . . ?
C314 N306 Zn53 I505 -45(3) . . . . ?
C301 N301 C305 C304 -11(6) . . . . ?
C301 N301 C405 C404 40(6) . . . . ?
C304 C303 C306 N303 178(7) . . . . ?
C304 C303 C306 N302 -2(7) . . . . ?
C304 C303 C302 C301 -6(7) . . . . ?
C335 C334 C326 N308 -164.2(17) . . . . ?
C335 C334 C326 N310 13(2) . . . . ?
C335 C334 C333 C332 1(2) . . . . ?
C331 C327 C325 N310 -27(9) . . . . ?
C331 C327 C325 N309 160(7) . . . . ?
C331 C327 C328 C329 13(11) . . . . ?
C328 C327 C325 N310 170(5) . . . . ?
C328 C327 C325 N309 -3(8) . . . . ?
C328 C327 C331 C330 -19(12) . . . . ?
C320 C321 C324 N308 163.0(18) . . . . ?
C320 C321 C324 N309 -16(2) . . . . ?
C320 C321 C422 C423 10(5) . . . . ?
C329 N311 C330 C331 -21(8) . . . . ?
C330 N311 C329 C328 14(7) . . . . ?
Zn43 N307 C419 C420 -173(5) . . . . ?
Zn43 N307 C323 C322 169(5) . . . . ?
Zn43 N306 C318 C317 -173.4(15) . . . . ?
Zn43 N306 C314 C315 177(2) . . . . ?
Zn31 N301 C301 C302 177.6(17) . . . . ?
Zn31 N301 C405 C404 -158(5) . . . . ?
Zn31 N411 C430 C431 -140(7) 3 . . . ?
Zn31 N411 C429 C428 164(5) 3 . . . ?
Zn42 N305 C311 C310 -163.6(15) . . . . ?
Zn42 N305 C312 C313 165.0(16) . . . . ?
Zn42 N312 C332 C333 172.2(11) 8_556 . . . ?
Zn42 N312 C336 C335 -174.0(17) 8_556 . . . ?
Zn51 N301 C301 C302 -176(2) . . . . ?
Zn53 N306 C318 C317 -156(2) . . . . ?
Zn53 N306 C314 C315 165(3) . . . . ?
Zn61 N301 C301 C302 172(4) . . . . ?
C336 N312 C332 C333 5(2) . . . . ?
O2B C8B C9B C10B 179(3) . . . . ?
O2B C8B C7B C12B -179(3) . . . . ?
O2B C8B C7B C4B 8(3) . . . . ?
O3B C12B C7B C8B -173(3) . . . . ?
O3B C12B C7B C4B -1(3) . . . . ?
C8B C9B C10B C11B 0.0 . . . . ?
C8B C7B C4B C3B -76(2) . . . . ?
C8B C7B C4B C5B 113(2) . . . . ?
C9B C8B C7B C12B 0.0 . . . . ?
C9B C8B C7B C4B -172(3) . . . . ?
C9B C10B C11B C12B 0.0 . . . . ?
C10B C11B C12B O3B 173(3) . . . . ?
C10B C11B C12B C7B 0.0 . . . . ?
C11B C12B C7B C8B 0.0 . . . . ?
C11B C12B C7B C4B 172(3) . . . . ?
C12B C7B C4B C3B 112(2) . . . . ?
C12B C7B C4B C5B -59(3) . . . . ?
C7B C8B C9B C10B 0.0 . . . . ?
C7B C4B C3B C2B -172(3) . . . . ?
C7B C4B C5B C6B 171(3) . . . . ?
C7B C4B C5B C13B -4(3) . . . . ?
C4B C3B C2B C1B 0.0 . . . . ?
C4B C5B C13B O1B -152(3) . . . . ?
C3B C4B C5B C6B 0.0 . . . . ?
C3B C4B C5B C13B -175(2) . . . . ?
C3B C2B C1B C6B 0.0 . . . . ?
C3B C2B C1B C16B -175(4) . . . . ?
C2B C1B C6B C5B 0.0 . . . . ?
C1B C6B C5B C4B 0.0 . . . . ?
C1B C6B C5B C13B 176(2) . . . . ?
C6B C5B C13B O1B 33(4) . . . . ?
C5B C4B C3B C2B 0.0 . . . . ?
C15B O3B C12B C11B -2(5) . . . . ?
C15B O3B C12B C7B 171(3) . . . . ?
C14B O2B C8B C9B -2(4) . . . . ?
C14B O2B C8B C7B 178(3) . . . . ?
O2A C8A C7A C4A 1(4) . . . . ?
O2A C8A C7A C12A -178(3) . . . . ?
O2A C8A C9A C10A 175(4) . . . . ?
C4A C5A C6A C1A 7(3) . . . . ?
C4A C5A C13A O1A -157(3) . . . . ?
C5A C4A C3A C2A 1(2) . . . . ?
C5A C4A C7A C8A 111(2) . . . . ?
C5A C4A C7A C12A -70(3) . . . . ?
C5A C6A C1A C2A -8(4) . . . . ?
C5A C6A C1A C16A -179(2) . . . . ?
C15A O3A C12A C11A -16(4) . . . . ?
C15A O3A C12A C7A 162(3) . . . . ?
C6A C5A C13A O1A 29(5) . . . . ?
C3A C2A C1A C6A 5(4) . . . . ?
C3A C2A C1A C16A 177(3) . . . . ?
C3A C4A C5A C6A -3(2) . . . . ?
C3A C4A C5A C13A -177(3) . . . . ?
C3A C4A C7A C8A -74(3) . . . . ?
C3A C4A C7A C12A 105(3) . . . . ?
O3A C12A C7A C4A 3(4) . . . . ?
O3A C12A C7A C8A -178(2) . . . . ?
C8A C9A C10A C11A 6(6) . . . . ?
C13A C5A C6A C1A -179(2) . . . . ?
C11A C12A C7A C4A -179(3) . . . . ?
C11A C12A C7A C8A 0(2) . . . . ?
C14A O2A C8A C7A -174(4) . . . . ?
C14A O2A C8A C9A 5(6) . . . . ?
C12A C11A C10A C9A -4(5) . . . . ?
C7A C4A C5A C6A 173(2) . . . . ?
C7A C4A C5A C13A -1(3) . . . . ?
C7A C4A C3A C2A -175(2) . . . . ?
C7A C8A C9A C10A -5(6) . . . . ?
C9A C8A C7A C4A -179(3) . . . . ?
C9A C8A C7A C12A 2(5) . . . . ?
C10A C11A C12A O3A 179(4) . . . . ?
C10A C11A C12A C7A 1(2) . . . . ?
C1A C2A C3A C4A -1(3) . . . . ?
N411 C430 C431 C427 -28(13) . . . . ?
N411 C429 C428 C427 -11(9) . . . . ?
C430 N411 C429 C428 9(8) . . . . ?
C430 C431 C427 C325 -158(6) . . . . ?
C430 C431 C427 C428 24(14) . . . . ?
C429 N411 C430 C431 11(9) . . . . ?
C429 C428 C427 C325 176(6) . . . . ?
C429 C428 C427 C431 -7(12) . . . . ?
C420 C321 C324 N308 -142(3) . . . . ?
C420 C321 C324 N309 39(3) . . . . ?
C420 C321 C322 C323 -28(9) . . . . ?
C419 N307 C323 C322 12(8) . . . . ?
C322 C321 C324 N308 10(7) . . . . ?
C322 C321 C324 N309 -169(6) . . . . ?
C322 C321 C420 C419 27(7) . . . . ?
C323 N307 C419 C420 -14(9) . . . . ?
C16B C1B C6B C5B 175(4) . . . . ?
C805 C804 C803 C802 55(5) . . . . ?
C804 C805 C806 C801 53(6) . . . . ?
C804 C803 C802 C801 -54(5) . . . . ?
C803 C802 C801 C806 53(5) . . . . ?
C802 C801 C806 C805 -53(6) . . . . ?
C806 C805 C804 C803 -55(6) . . . . ?
C405 N301 C301 C302 -22(6) . . . . ?
C404 C303 C306 N303 162(9) . . . . ?
C404 C303 C306 N302 -19(9) . . . . ?
C404 C303 C302 C301 10(9) . . . . ?

loop_
_exptl_oxdiff_crystal_face_indexfrac_h
_exptl_oxdiff_crystal_face_indexfrac_k
_exptl_oxdiff_crystal_face_indexfrac_l
_exptl_oxdiff_crystal_face_x
_exptl_oxdiff_crystal_face_y
_exptl_oxdiff_crystal_face_z
-0.9999 -0.0000 -2.0001 -0.0817 0.0598 -0.0599
0.9999 0.0000 2.0001 0.0817 -0.0598 0.0599
1.0000 -0.0000 -0.0000 -0.0061 -0.0167 0.0422
-1.0000 0.0000 0.0000 0.0061 0.0167 -0.0422
0.9999 -2.0000 0.0002 0.0638 0.1592 0.1221
-2.0000 -1.0000 0.0001 0.0470 0.1214 -0.0444
-1.0001 -2.0000 0.0002 0.0759 0.1926 0.0377
1.0000 1.0000 -0.0001 -0.0410 -0.1047 0.0022
-1.9999 1.0000 -0.0001 -0.0228 -0.0545 -0.1243
0.0000 1.0000 -0.0001 -0.0349 -0.0880 -0.0399
2.0000 -0.0000 -1.0001 -0.0560 -0.0120 0.0755
1.0001 1.0000 -2.0002 -0.1287 -0.0617 -0.0155
-1.0001 -1.0000 2.0002 0.1287 0.0617 0.0155
1.0000 -1.0000 -0.9999 -0.0150 0.0927 0.0732
-2.0000 1.0000 0.9999 0.0211 -0.0760 -0.1154
-0.0001 1.0000 2.0000 0.0528 -0.1310 -0.0222
1.0000 -0.0000 -1.0001 -0.0499 0.0048 0.0333
-1.0001 0.0000 2.0001 0.0938 -0.0263 -0.0244
2.0001 -1.0000 -2.0000 -0.0649 0.0975 0.1065
